data_7016997
loop_
_publ_author_name
'Ho, Joanne H. H.'
'Wagler, J\"org'
'Willis, Anthony C.'
'Messerle, Barbara A.'

_publ_section_title
;
 Synthesis and structures of homo- and heterobimetallic rhodium(i) and/or
 iridium(i) complexes of binucleating bis(1-pyrazolyl)methane ligands.
;
_journal_issue 41
_journal_name_full 'Dalton transactions (Cambridge, England : 2003)'
_journal_page_first 11031
_journal_page_last 11042
_journal_paper_doi 10.1039/c1dt10499c
_journal_volume 40
_journal_year 2011
_chemical_formula_moiety 'C36 H42 Ir2 N8, 2(C32 H12 B F24), C H2 Cl2'
_chemical_formula_sum 'C101 H68 B2 Cl2 F48 Ir2 N8'
_chemical_formula_weight 2782.55
_chemical_name_systematic
;
?
;
_space_group_IT_number 2
_symmetry_cell_setting triclinic
_symmetry_space_group_name_Hall '-P 1'
_symmetry_space_group_name_H-M 'P -1'
_atom_sites_solution_hydrogens geom
_atom_sites_solution_primary direct
_atom_sites_solution_secondary difmap
_audit_creation_method SHELXL-97
_cell_angle_alpha 86.700(1)
_cell_angle_beta 89.240(1)
_cell_angle_gamma 77.418(1)
_cell_formula_units_Z 2
_cell_length_a 12.5673(1)
_cell_length_b 17.6438(2)
_cell_length_c 24.3971(2)
_cell_measurement_reflns_used 96434
_cell_measurement_temperature 200(2)
_cell_measurement_theta_max 27.485
_cell_measurement_theta_min 2.546
_cell_volume 5271.02(9)
_computing_cell_refinement 'Denzo/Scalepack (Otwinowski, Minor, 1997)'
_computing_data_collection 'COLLECT (Nonius BV, 1997)'
_computing_data_reduction 'Denzo/Scalepack (Otwinowski, Minor, 1997)'
_computing_molecular_graphics 'Ortep32 (Farugia)'
_computing_publication_material 'Shelx-97/ciftab(Sheldrick, 1997)'
_computing_structure_refinement 'SHELXL-97 (Sheldrick, 1997)'
_computing_structure_solution 'SIR92 (Altomare et al, 1994)'
_diffrn_ambient_temperature 200(2)
_diffrn_measured_fraction_theta_full 0.998
_diffrn_measured_fraction_theta_max 0.998
_diffrn_measurement_device_type 'Kappa CCD'
_diffrn_measurement_method 'phi and omega scans'
_diffrn_radiation_monochromator graphite
_diffrn_radiation_source 'fine-focus sealed tube'
_diffrn_radiation_type MoK\a
_diffrn_radiation_wavelength 0.71073
_diffrn_reflns_av_R_equivalents 0.0694
_diffrn_reflns_av_sigmaI/netI 0.0386
_diffrn_reflns_limit_h_max 15
_diffrn_reflns_limit_h_min -16
_diffrn_reflns_limit_k_max 22
_diffrn_reflns_limit_k_min -22
_diffrn_reflns_limit_l_max 31
_diffrn_reflns_limit_l_min -31
_diffrn_reflns_number 116633
_diffrn_reflns_theta_full 27.50
_diffrn_reflns_theta_max 27.50
_diffrn_reflns_theta_min 2.56
_exptl_absorpt_coefficient_mu 2.709
_exptl_absorpt_correction_T_max 0.980
_exptl_absorpt_correction_T_min 0.846
_exptl_absorpt_correction_type integration
_exptl_absorpt_process_details
;
Gaussian integration (Coppens, 1970)
;
_exptl_crystal_colour yellow
_exptl_crystal_density_diffrn 1.753
_exptl_crystal_density_method 'not measured'
_exptl_crystal_description needle
_exptl_crystal_F_000 2720
_exptl_crystal_size_max 0.55
_exptl_crystal_size_mid 0.23
_exptl_crystal_size_min 0.05
_refine_diff_density_max 1.405
_refine_diff_density_min -1.354
_refine_diff_density_rms 0.110
_refine_ls_extinction_method none
_refine_ls_goodness_of_fit_ref 1.053
_refine_ls_hydrogen_treatment constr
_refine_ls_matrix_type fullcycle
_refine_ls_number_parameters 1552
_refine_ls_number_reflns 24176
_refine_ls_number_restraints 154
_refine_ls_restrained_S_all 1.050
_refine_ls_R_factor_all 0.0529
_refine_ls_R_factor_gt 0.0389
_refine_ls_shift/su_max 0.004
_refine_ls_shift/su_mean 0.000
_refine_ls_structure_factor_coef Fsqd
_refine_ls_weighting_details 'calc w=1/[\s^2^(Fo^2^)+(0.0605P)^2^+4.1681P] where P=(Fo^2^+2Fc^2^)/3'
_refine_ls_weighting_scheme calc
_refine_ls_wR_factor_gt 0.1019
_refine_ls_wR_factor_ref 0.1085
_reflns_number_gt 19570
_reflns_number_total 24176
_reflns_threshold_expression >2sigma(I)
_cod_data_source_file c1dt10499c.txt
_cod_data_source_block compound5
_cod_original_sg_symbol_Hall -P1
_cod_original_sg_symbol_H-M P-1
_cod_database_code 7016997

loop_
_symmetry_equiv_pos_as_xyz
'x, y, z'
'-x, -y, -z'

loop_
_atom_site_label
_atom_site_type_symbol
_atom_site_fract_x
_atom_site_fract_y
_atom_site_fract_z
_atom_site_U_iso_or_equiv
_atom_site_adp_type
_atom_site_occupancy
_atom_site_symmetry_multiplicity
_atom_site_calc_flag
_atom_site_refinement_flags
_atom_site_disorder_assembly
_atom_site_disorder_group
Ir1 Ir 0.917089(11) 0.458111(8) 0.747977(6) 0.03445(5) Uani 1 1 d . . .
Ir2 Ir 1.012153(11) 0.867290(8) 0.723660(6) 0.03733(5) Uani 1 1 d . . .
C16 C 1.1795(3) 0.8433(3) 0.70082(18) 0.0574(12) Uani 0.45 1 d PD A 1
H16 H 1.2266 0.8265 0.7339 0.069 Uiso 0.45 1 calc PR A 1
C17 C 1.1386(4) 0.9249(3) 0.69865(18) 0.0630(13) Uani 0.45 1 d PD A 1
H17 H 1.1664 0.9534 0.7276 0.076 Uiso 0.45 1 calc PR A 1
C18 C 1.1340(12) 0.9627(13) 0.6405(4) 0.081(4) Uani 0.45 1 d PD A 1
H18A H 1.1829 0.9290 0.6153 0.097 Uiso 0.45 1 calc PR A 1
H18B H 1.1542 1.0140 0.6401 0.097 Uiso 0.45 1 calc PR A 1
C19 C 1.0137(14) 0.9713(8) 0.6249(6) 0.068(3) Uani 0.45 1 d PD A 1
H19A H 0.9717 1.0192 0.6409 0.081 Uiso 0.45 1 calc PR A 1
H19B H 1.0079 0.9798 0.5845 0.081 Uiso 0.45 1 calc PR A 1
C20 C 0.9578(4) 0.9049(3) 0.64215(19) 0.0614(12) Uani 0.45 1 d PD A 1
H20 H 0.8766 0.9200 0.6390 0.074 Uiso 0.45 1 calc PR A 1
C21 C 0.9976(3) 0.8245(3) 0.64543(16) 0.0522(11) Uani 0.45 1 d PD A 1
H21 H 0.9418 0.7923 0.6424 0.063 Uiso 0.45 1 calc PR A 1
C22 C 1.1069(6) 0.7939(11) 0.6174(6) 0.054(3) Uani 0.45 1 d PD A 1
H22A H 1.1193 0.8321 0.5880 0.064 Uiso 0.45 1 calc PR A 1
H22B H 1.1053 0.7446 0.6004 0.064 Uiso 0.45 1 calc PR A 1
C23 C 1.2006(11) 0.7801(5) 0.6592(4) 0.0521(19) Uani 0.45 1 d PD A 1
H23A H 1.2070 0.7284 0.6786 0.063 Uiso 0.45 1 calc PR A 1
H23B H 1.2701 0.7806 0.6398 0.063 Uiso 0.45 1 calc PR A 1
C16A C 1.1795(3) 0.8433(3) 0.70082(18) 0.0574(12) Uani 0.55 1 d PD A 2
H16A H 1.2337 0.8209 0.7303 0.069 Uiso 0.55 1 calc PR A 2
C17A C 1.1386(4) 0.9249(3) 0.69865(18) 0.0630(13) Uani 0.55 1 d PD A 2
H17A H 1.1660 0.9503 0.7295 0.076 Uiso 0.55 1 calc PR A 2
C18A C 1.0933(10) 0.9827(8) 0.6511(4) 0.081(4) Uani 0.55 1 d PD A 2
H18C H 1.1557 0.9978 0.6314 0.097 Uiso 0.55 1 calc PR A 2
H18D H 1.0495 1.0301 0.6667 0.097 Uiso 0.55 1 calc PR A 2
C19A C 1.0226(13) 0.9554(7) 0.6086(4) 0.068(3) Uani 0.55 1 d PD A 2
H19C H 0.9731 1.0003 0.5897 0.081 Uiso 0.55 1 calc PR A 2
H19D H 1.0687 0.9248 0.5809 0.081 Uiso 0.55 1 calc PR A 2
C20A C 0.9578(4) 0.9049(3) 0.64215(19) 0.0614(12) Uani 0.55 1 d PD A 2
H20A H 0.8769 0.9216 0.6381 0.074 Uiso 0.55 1 calc PR A 2
C21A C 0.9976(3) 0.8245(3) 0.64543(16) 0.0522(11) Uani 0.55 1 d PD A 2
H21A H 0.9374 0.7957 0.6445 0.063 Uiso 0.55 1 calc PR A 2
C22A C 1.1067(5) 0.7744(7) 0.6282(5) 0.054(3) Uani 0.55 1 d PD A 2
H22C H 1.1070 0.7691 0.5880 0.064 Uiso 0.55 1 calc PR A 2
H22D H 1.1163 0.7217 0.6464 0.064 Uiso 0.55 1 calc PR A 2
C23A C 1.2014(9) 0.8111(5) 0.6439(2) 0.0521(19) Uani 0.55 1 d PD A 2
H23C H 1.2707 0.7715 0.6442 0.063 Uiso 0.55 1 calc PR A 2
H23D H 1.2081 0.8535 0.6166 0.063 Uiso 0.55 1 calc PR A 2
N1 N 0.8073(2) 0.54912(17) 0.70759(12) 0.0355(6) Uani 1 1 d . . .
N2 N 0.8418(2) 0.59662(17) 0.66898(12) 0.0352(6) Uani 1 1 d . . .
N3 N 1.0084(2) 0.45113(18) 0.67557(13) 0.0405(7) Uani 1 1 d . . .
N4 N 1.0078(3) 0.51466(19) 0.64206(13) 0.0400(7) Uani 1 1 d . . .
N5 N 0.8595(2) 0.84857(19) 0.74883(14) 0.0417(7) Uani 1 1 d . . .
N6 N 0.8500(2) 0.80287(19) 0.79470(13) 0.0386(7) Uani 1 1 d . . .
N7 N 1.0522(2) 0.85780(18) 0.80684(12) 0.0371(7) Uani 1 1 d . . .
N8 N 1.0108(2) 0.80894(17) 0.84200(12) 0.0336(6) Uani 1 1 d . . .
C1 C 0.9972(4) 0.3458(2) 0.7780(2) 0.0571(11) Uani 1 1 d . . .
H1 H 1.0377 0.3132 0.7490 0.069 Uiso 1 1 calc R . .
C2 C 1.0531(4) 0.4000(3) 0.7971(2) 0.0609(12) Uani 1 1 d . . .
H2 H 1.1257 0.3986 0.7795 0.073 Uiso 1 1 calc R . .
C3 C 1.0447(5) 0.4245(4) 0.8555(2) 0.089(2) Uani 1 1 d . . .
H3A H 1.0353 0.3797 0.8800 0.107 Uiso 1 1 calc R . .
H3B H 1.1142 0.4379 0.8655 0.107 Uiso 1 1 calc R . .
C4 C 0.9544(5) 0.4913(4) 0.8654(2) 0.0757(16) Uani 1 1 d . . .
H4A H 0.9829 0.5395 0.8629 0.091 Uiso 1 1 calc R . .
H4B H 0.9268 0.4851 0.9032 0.091 Uiso 1 1 calc R . .
C5 C 0.8600(4) 0.5006(3) 0.82539(16) 0.0521(10) Uani 1 1 d . . .
H5 H 0.8123 0.5541 0.8229 0.063 Uiso 1 1 calc R . .
C6 C 0.8065(4) 0.4419(3) 0.81224(17) 0.0492(10) Uani 1 1 d . . .
H6 H 0.7281 0.4617 0.8021 0.059 Uiso 1 1 calc R . .
C7 C 0.8309(5) 0.3605(3) 0.8393(2) 0.0746(15) Uani 1 1 d . . .
H7A H 0.8510 0.3632 0.8781 0.090 Uiso 1 1 calc R . .
H7B H 0.7641 0.3394 0.8389 0.090 Uiso 1 1 calc R . .
C8 C 0.9211(6) 0.3060(3) 0.8117(3) 0.0836(18) Uani 1 1 d . . .
H8A H 0.8887 0.2740 0.7874 0.100 Uiso 1 1 calc R . .
H8B H 0.9643 0.2704 0.8401 0.100 Uiso 1 1 calc R . .
C9 C 0.6986(3) 0.5732(2) 0.70878(17) 0.0437(9) Uani 1 1 d . . .
H9 H 0.6514 0.5504 0.7319 0.052 Uiso 1 1 calc R . .
C10 C 0.6643(3) 0.6362(2) 0.67157(19) 0.0497(10) Uani 1 1 d . . .
H10 H 0.5915 0.6638 0.6647 0.060 Uiso 1 1 calc R . .
C11 C 0.7557(3) 0.6500(2) 0.64719(17) 0.0469(9) Uani 1 1 d . . .
H11 H 0.7594 0.6898 0.6198 0.056 Uiso 1 1 calc R . .
C12 C 1.0677(3) 0.3921(3) 0.6489(2) 0.0531(11) Uani 1 1 d . . .
H12 H 1.0820 0.3391 0.6621 0.064 Uiso 1 1 calc R . .
C13 C 1.1052(4) 0.4188(3) 0.5994(2) 0.0691(15) Uani 1 1 d . . .
H13 H 1.1494 0.3885 0.5733 0.083 Uiso 1 1 calc R . .
C14 C 1.0659(4) 0.4977(3) 0.59583(19) 0.0546(11) Uani 1 1 d . . .
H14 H 1.0773 0.5331 0.5667 0.066 Uiso 1 1 calc R . .
C15 C 0.9573(3) 0.5912(2) 0.65998(15) 0.0387(8) Uani 1 1 d . . .
H15 H 0.9645 0.6296 0.6291 0.046 Uiso 1 1 calc R . .
C24 C 0.7582(3) 0.8773(3) 0.7316(2) 0.0600(12) Uani 1 1 d . . .
H24 H 0.7391 0.9123 0.7004 0.072 Uiso 1 1 calc R . .
C25 C 0.6847(4) 0.8494(4) 0.7653(2) 0.0755(16) Uani 1 1 d . . .
H25 H 0.6077 0.8609 0.7615 0.091 Uiso 1 1 calc R . .
C26 C 0.7446(3) 0.8020(3) 0.8052(2) 0.0596(13) Uani 1 1 d . . .
H26 H 0.7174 0.7739 0.8345 0.072 Uiso 1 1 calc R . .
C27 C 1.1053(3) 0.8966(2) 0.83843(17) 0.0419(9) Uani 1 1 d . . .
H27 H 1.1419 0.9357 0.8250 0.050 Uiso 1 1 calc R . .
C28 C 1.1002(3) 0.8725(2) 0.89327(17) 0.0436(9) Uani 1 1 d . . .
H28 H 1.1317 0.8910 0.9236 0.052 Uiso 1 1 calc R . .
C29 C 1.0400(3) 0.8163(2) 0.89445(15) 0.0377(8) Uani 1 1 d . . .
H29 H 1.0221 0.7878 0.9261 0.045 Uiso 1 1 calc R . .
C30 C 0.9471(3) 0.7569(2) 0.82183(16) 0.0370(8) Uani 1 1 d . . .
H30 H 0.9229 0.7278 0.8544 0.044 Uiso 1 1 calc R . .
C31 C 1.0147(3) 0.6128(2) 0.70957(15) 0.0351(7) Uani 1 1 d . . .
C32 C 0.9585(3) 0.67010(19) 0.74281(14) 0.0337(7) Uani 1 1 d . . .
H32 H 0.8829 0.6907 0.7369 0.040 Uiso 1 1 calc R . .
C33 C 1.0118(3) 0.69708(19) 0.78420(15) 0.0335(7) Uani 1 1 d . . .
C34 C 1.1216(3) 0.6656(2) 0.79385(16) 0.0402(8) Uani 1 1 d . . .
H34 H 1.1584 0.6836 0.8226 0.048 Uiso 1 1 calc R . .
C35 C 1.1774(3) 0.6077(2) 0.76130(17) 0.0450(9) Uani 1 1 d . . .
H35 H 1.2525 0.5860 0.7680 0.054 Uiso 1 1 calc R . .
C36 C 1.1245(3) 0.5814(2) 0.71920(16) 0.0398(8) Uani 1 1 d . . .
H36 H 1.1633 0.5421 0.6970 0.048 Uiso 1 1 calc R . .
B1 B 0.6078(3) 0.2283(2) -0.00011(15) 0.0295(7) Uani 1 1 d . . .
F1 F 0.6137(4) -0.02723(17) 0.11929(14) 0.1035(13) Uani 1 1 d . . .
F2 F 0.5556(3) 0.00500(19) 0.19562(17) 0.1057(13) Uani 1 1 d . . .
F3 F 0.7225(3) -0.01217(17) 0.1799(2) 0.1162(16) Uani 1 1 d . . .
F4 F 0.4444(2) 0.32334(18) 0.20515(13) 0.0765(8) Uani 1 1 d . . .
F5 F 0.5905(3) 0.35961(17) 0.18871(12) 0.0692(8) Uani 1 1 d . . .
F6 F 0.5842(3) 0.27263(18) 0.25290(11) 0.0975(12) Uani 1 1 d . . .
C51 C 0.9977(4) 0.1122(3) -0.07201(19) 0.0517(14) Uani 0.58 1 d PD B 1
F7 F 1.0143(6) 0.1796(4) -0.0591(5) 0.111(4) Uani 0.58 1 d PD B 1
F8 F 1.0642(5) 0.0561(5) -0.0444(5) 0.120(4) Uani 0.58 1 d PD B 1
F9 F 1.0275(5) 0.1058(5) -0.1234(2) 0.0932(15) Uani 0.58 1 d PD B 1
C51A C 0.9996(4) 0.1118(5) -0.0581(3) 0.0517(14) Uani 0.42 1 d PD B 2
F7A F 1.0703(8) 0.0540(6) -0.0778(8) 0.111(4) Uani 0.42 1 d PD B 2
F8A F 1.0172(8) 0.1733(7) -0.0861(7) 0.120(4) Uani 0.42 1 d PD B 2
F9A F 1.0401(7) 0.1213(8) -0.0105(3) 0.0932(15) Uani 0.42 1 d PD B 2
C52 C 0.7134(3) -0.0424(3) -0.0782(2) 0.0716(16) Uani 0.81 1 d PD B 1
F10 F 0.6702(10) -0.0735(4) -0.0360(3) 0.172(4) Uani 0.81 1 d PD B 1
F11 F 0.6407(6) -0.0317(3) -0.1173(4) 0.137(3) Uani 0.81 1 d PD B 1
F12 F 0.7913(3) -0.0978(3) -0.0953(4) 0.111(2) Uani 0.81 1 d PD B 1
C52A C 0.7215(14) -0.0452(6) -0.0779(9) 0.0716(16) Uani 0.19 1 d PD B 2
F10A F 0.748(4) -0.0571(18) -0.1292(11) 0.172(4) Uani 0.19 1 d PD B 2
F11A F 0.776(2) -0.1035(11) -0.0470(16) 0.137(3) Uani 0.19 1 d PD B 2
F12A F 0.6197(13) -0.0480(14) -0.0688(17) 0.111(2) Uani 0.19 1 d PD B 2
F13 F 0.9089(2) 0.36229(15) 0.07081(12) 0.0657(7) Uani 1 1 d . . .
F14 F 0.7984(3) 0.4645(3) 0.08859(18) 0.1195(17) Uani 1 1 d . . .
F15 F 0.9034(3) 0.4642(2) 0.02078(16) 0.1050(14) Uani 1 1 d . . .
F16 F 0.6035(3) 0.56161(16) -0.10755(14) 0.0810(10) Uani 1 1 d . . .
F17 F 0.5474(2) 0.47288(16) -0.14542(10) 0.0667(7) Uani 1 1 d . . .
F18 F 0.4568(2) 0.53097(17) -0.08040(12) 0.0767(9) Uani 1 1 d . . .
F19 F 0.2072(9) 0.3597(8) 0.0571(6) 0.113(3) Uani 0.46 1 d PD C 1
F20 F 0.1042(5) 0.3362(14) -0.0016(3) 0.136(3) Uani 0.46 1 d PD C 1
F21 F 0.1685(12) 0.2544(4) 0.0591(5) 0.095(2) Uani 0.46 1 d PD C 1
F19A F 0.1111(6) 0.2742(6) 0.0208(6) 0.113(3) Uani 0.54 1 d PD C 2
F20A F 0.2150(6) 0.2955(12) 0.07694(17) 0.136(3) Uani 0.54 1 d PD C 2
F21A F 0.1534(9) 0.3806(3) 0.0177(5) 0.095(2) Uani 0.54 1 d PD C 2
F22 F 0.3121(3) 0.29586(18) -0.18686(12) 0.0834(9) Uani 1 1 d . . .
F23 F 0.2496(3) 0.1971(2) -0.16456(13) 0.0921(11) Uani 1 1 d . . .
F24 F 0.4166(3) 0.1838(2) -0.18227(12) 0.0929(11) Uani 1 1 d . . .
C37 C 0.6078(3) 0.20134(19) 0.06597(14) 0.0302(7) Uani 1 1 d . . .
C38 C 0.6193(3) 0.1238(2) 0.08516(15) 0.0344(7) Uani 1 1 d . . .
H38 H 0.6315 0.0846 0.0593 0.041 Uiso 1 1 calc R . .
C39 C 0.6138(3) 0.1016(2) 0.14042(15) 0.0375(8) Uani 1 1 d . . .
C40 C 0.5946(3) 0.1568(2) 0.17984(15) 0.0379(8) Uani 1 1 d . . .
H40 H 0.5912 0.1419 0.2178 0.045 Uiso 1 1 calc R . .
C41 C 0.5807(3) 0.2341(2) 0.16204(14) 0.0351(7) Uani 1 1 d . . .
C42 C 0.5870(3) 0.2565(2) 0.10623(14) 0.0334(7) Uani 1 1 d . . .
H42 H 0.5771 0.3102 0.0954 0.040 Uiso 1 1 calc R . .
C43 C 0.6287(4) 0.0170(2) 0.15862(18) 0.0495(10) Uani 1 1 d . . .
C44 C 0.5522(3) 0.2960(3) 0.20242(16) 0.0472(9) Uani 1 1 d . . .
C45 C 0.6966(3) 0.16063(19) -0.03084(13) 0.0313(7) Uani 1 1 d . . .
C46 C 0.8045(3) 0.1660(2) -0.04041(15) 0.0358(7) Uani 1 1 d . . .
H46 H 0.8254 0.2131 -0.0333 0.043 Uiso 1 1 calc R . .
C47 C 0.8826(3) 0.1050(2) -0.06000(17) 0.0426(9) Uani 1 1 d . . .
C48 C 0.8549(3) 0.0364(2) -0.07257(18) 0.0497(10) Uani 1 1 d . . .
H48 H 0.9079 -0.0054 -0.0860 0.060 Uiso 1 1 calc R . .
C49 C 0.7479(3) 0.0303(2) -0.06508(17) 0.0453(9) Uani 1 1 d . . .
C50 C 0.6707(3) 0.0909(2) -0.04471(15) 0.0387(8) Uani 1 1 d . . .
H50 H 0.5978 0.0848 -0.0400 0.046 Uiso 1 1 calc R . .
C53 C 0.6419(3) 0.31260(18) -0.00998(13) 0.0296(7) Uani 1 1 d . . .
C54 C 0.7257(3) 0.33206(19) 0.01999(14) 0.0327(7) Uani 1 1 d . . .
H54 H 0.7633 0.2951 0.0468 0.039 Uiso 1 1 calc R . .
C55 C 0.7560(3) 0.40348(19) 0.01200(15) 0.0344(7) Uani 1 1 d . . .
C56 C 0.7021(3) 0.4593(2) -0.02686(15) 0.0374(8) Uani 1 1 d . . .
H56 H 0.7223 0.5080 -0.0328 0.045 Uiso 1 1 calc R . .
C57 C 0.6189(3) 0.4418(2) -0.05646(14) 0.0344(7) Uani 1 1 d . . .
C58 C 0.5898(3) 0.37015(19) -0.04821(14) 0.0328(7) Uani 1 1 d . . .
H58 H 0.5321 0.3601 -0.0695 0.039 Uiso 1 1 calc R . .
C59 C 0.8414(3) 0.4233(2) 0.04684(19) 0.0471(9) Uani 1 1 d . . .
C60 C 0.5566(3) 0.5011(2) -0.09703(16) 0.0426(9) Uani 1 1 d . . .
C61 C 0.4842(3) 0.23686(18) -0.02386(14) 0.0313(7) Uani 1 1 d . . .
C62 C 0.3931(3) 0.2631(2) 0.00910(15) 0.0354(7) Uani 1 1 d . . .
H62 H 0.4038 0.2716 0.0465 0.043 Uiso 1 1 calc R . .
C63 C 0.2870(3) 0.2769(2) -0.01132(16) 0.0387(8) Uani 1 1 d . . .
C64 C 0.2678(3) 0.2643(2) -0.06527(16) 0.0410(8) Uani 1 1 d . . .
H64 H 0.1955 0.2726 -0.0789 0.049 Uiso 1 1 calc R . .
C65 C 0.3565(3) 0.2393(2) -0.09901(15) 0.0370(8) Uani 1 1 d . . .
C66 C 0.4620(3) 0.2253(2) -0.07850(14) 0.0338(7) Uani 1 1 d . . .
H66 H 0.5213 0.2071 -0.1024 0.041 Uiso 1 1 calc R . .
C67 C 0.1927(3) 0.30689(18) 0.02525(15) 0.0487(10) Uani 1 1 d . . .
C68 C 0.3349(3) 0.2285(3) -0.15808(17) 0.0472(9) Uani 1 1 d . . .
B2 B 0.5140(3) 0.7354(2) 0.46255(16) 0.0307(8) Uani 1 1 d . . .
C75 C 0.4855(4) 0.8881(2) 0.63685(18) 0.0528(11) Uani 0.69 1 d PD D 1
F25 F 0.5150(7) 0.9516(4) 0.6488(2) 0.0908(16) Uani 0.69 1 d PD D 1
F26 F 0.4082(6) 0.8828(8) 0.67210(18) 0.135(3) Uani 0.69 1 d PD D 1
F27 F 0.5704(9) 0.8341(4) 0.6514(3) 0.142(4) Uani 0.69 1 d PD D 1
C75A C 0.4784(9) 0.8837(6) 0.6383(2) 0.0528(11) Uani 0.31 1 d PD D 2
F25A F 0.4690(18) 0.8216(8) 0.6680(5) 0.0908(16) Uani 0.31 1 d PD D 2
F26A F 0.5822(12) 0.8802(19) 0.6445(5) 0.135(3) Uani 0.31 1 d PD D 2
F27A F 0.427(2) 0.9422(12) 0.6655(8) 0.142(4) Uani 0.31 1 d PD D 2
F28 F 0.3250(3) 1.08298(16) 0.47762(17) 0.0963(11) Uani 1 1 d . . .
F29 F 0.1902(3) 1.0324(2) 0.48903(19) 0.1157(15) Uani 1 1 d . . .
F30 F 0.2856(3) 1.01438(19) 0.41717(14) 0.1074(14) Uani 1 1 d . . .
F31 F 0.0975(2) 0.7130(2) 0.4057(2) 0.1151(15) Uani 1 1 d . . .
F32 F 0.1098(2) 0.82534(18) 0.38450(18) 0.0973(12) Uani 1 1 d . . .
F33 F 0.0947(3) 0.7478(4) 0.32423(19) 0.153(2) Uani 1 1 d . . .
F34 F 0.4471(3) 0.6581(2) 0.22690(11) 0.0943(11) Uani 1 1 d . . .
F35 F 0.4592(3) 0.55136(18) 0.27368(14) 0.0871(10) Uani 1 1 d . . .
F36 F 0.5883(2) 0.61087(18) 0.27485(11) 0.0711(8) Uani 1 1 d . . .
F37 F 0.8613(2) 0.7739(2) 0.55791(10) 0.0769(9) Uani 1 1 d . . .
F38 F 0.9583(3) 0.68660(17) 0.51247(16) 0.0915(11) Uani 1 1 d . . .
F39 F 0.9717(2) 0.80427(17) 0.49866(11) 0.0671(7) Uani 1 1 d . . .
F40 F 0.8586(3) 0.8424(3) 0.30506(15) 0.0830(12) Uani 0.84 1 d PD E 1
F41 F 0.7054(5) 0.9148(2) 0.3119(2) 0.1044(16) Uani 0.84 1 d PD E 1
F42 F 0.7221(7) 0.8023(5) 0.28264(14) 0.148(3) Uani 0.84 1 d PD E 1
F40A F 0.6673(8) 0.871(2) 0.2922(8) 0.0830(12) Uani 0.16 1 d PD E 2
F41A F 0.805(2) 0.7908(10) 0.2850(6) 0.1044(16) Uani 0.16 1 d PD E 2
F42A F 0.810(4) 0.899(2) 0.3131(8) 0.148(3) Uani 0.16 1 d PD E 2
F43 F 0.3507(2) 0.49601(15) 0.61640(15) 0.0794(9) Uani 1 1 d . . .
F44 F 0.3798(3) 0.5888(2) 0.66168(12) 0.0836(10) Uani 1 1 d . . .
F45 F 0.2678(2) 0.61200(16) 0.59567(12) 0.0682(8) Uani 1 1 d . . .
F46 F 0.7744(2) 0.45514(19) 0.59928(11) 0.0773(9) Uani 1 1 d . . .
F47 F 0.7516(3) 0.4151(2) 0.52214(19) 0.1242(18) Uani 1 1 d . . .
F48 F 0.8281(2) 0.5082(2) 0.52946(18) 0.1108(15) Uani 1 1 d . . .
C69 C 0.4583(3) 0.81241(19) 0.49625(14) 0.0304(7) Uani 1 1 d . . .
C70 C 0.4830(3) 0.8168(2) 0.55163(14) 0.0335(7) Uani 1 1 d . . .
H70 H 0.5237 0.7718 0.5710 0.040 Uiso 1 1 calc R . .
C71 C 0.4499(3) 0.8851(2) 0.57915(15) 0.0384(8) Uani 1 1 d . . .
C72 C 0.3872(3) 0.9509(2) 0.55329(16) 0.0433(9) Uani 1 1 d . . .
H72 H 0.3630 0.9971 0.5723 0.052 Uiso 1 1 calc R . .
C73 C 0.3606(3) 0.9478(2) 0.49882(16) 0.0379(8) Uani 1 1 d . . .
C74 C 0.3966(3) 0.8804(2) 0.47088(15) 0.0339(7) Uani 1 1 d . . .
H74 H 0.3785 0.8807 0.4332 0.041 Uiso 1 1 calc R . .
C76 C 0.2901(4) 1.0179(3) 0.47075(19) 0.0542(11) Uani 1 1 d . . .
C77 C 0.4399(3) 0.72111(19) 0.41096(14) 0.0312(7) Uani 1 1 d . . .
C78 C 0.3269(3) 0.7439(2) 0.41021(15) 0.0363(7) Uani 1 1 d . . .
H78 H 0.2907 0.7708 0.4401 0.044 Uiso 1 1 calc R . .
C79 C 0.2648(3) 0.7285(2) 0.36676(17) 0.0425(9) Uani 1 1 d . . .
C80 C 0.3136(3) 0.6895(2) 0.32251(16) 0.0442(9) Uani 1 1 d . . .
H80 H 0.2714 0.6795 0.2928 0.053 Uiso 1 1 calc R . .
C81 C 0.4268(3) 0.6652(2) 0.32273(15) 0.0396(8) Uani 1 1 d . . .
C82 C 0.4872(3) 0.6804(2) 0.36561(14) 0.0339(7) Uani 1 1 d . . .
H82 H 0.5642 0.6627 0.3646 0.041 Uiso 1 1 calc R . .
C83 C 0.1439(3) 0.7549(3) 0.3691(2) 0.0603(12) Uani 1 1 d . . .
C84 C 0.4806(4) 0.6225(3) 0.27481(17) 0.0503(10) Uani 1 1 d . . .
C85 C 0.6305(3) 0.75526(18) 0.44245(13) 0.0294(7) Uani 1 1 d . . .
C86 C 0.7169(3) 0.74825(19) 0.47925(13) 0.0309(7) Uani 1 1 d . . .
H86 H 0.7092 0.7272 0.5154 0.037 Uiso 1 1 calc R . .
C87 C 0.8136(3) 0.77066(19) 0.46527(14) 0.0324(7) Uani 1 1 d . . .
C88 C 0.8292(3) 0.8018(2) 0.41325(14) 0.0350(7) Uani 1 1 d . . .
H88 H 0.8953 0.8169 0.4035 0.042 Uiso 1 1 calc R . .
C89 C 0.7446(3) 0.8102(2) 0.37574(14) 0.0335(7) Uani 1 1 d . . .
C90 C 0.6479(3) 0.78797(19) 0.39039(14) 0.0321(7) Uani 1 1 d . . .
H90 H 0.5912 0.7954 0.3639 0.039 Uiso 1 1 calc R . .
C91 C 0.9015(3) 0.7593(3) 0.50721(17) 0.0460(9) Uani 1 1 d . . .
C92 C 0.7578(2) 0.84222(19) 0.31921(16) 0.0496(10) Uani 1 1 d . . .
C93 C 0.5300(3) 0.65699(19) 0.50366(14) 0.0310(7) Uani 1 1 d . . .
C94 C 0.4458(3) 0.6437(2) 0.53807(15) 0.0348(7) Uani 1 1 d . . .
H94 H 0.3789 0.6812 0.5374 0.042 Uiso 1 1 calc R . .
C95 C 0.4555(3) 0.5782(2) 0.57312(15) 0.0356(7) Uani 1 1 d . . .
C96 C 0.5527(3) 0.5222(2) 0.57655(14) 0.0351(7) Uani 1 1 d . . .
H96 H 0.5601 0.4775 0.6010 0.042 Uiso 1 1 calc R . .
C97 C 0.6378(3) 0.5342(2) 0.54316(14) 0.0327(7) Uani 1 1 d . . .
C98 C 0.6263(3) 0.59893(19) 0.50675(14) 0.0322(7) Uani 1 1 d . . .
H98 H 0.6854 0.6041 0.4832 0.039 Uiso 1 1 calc R . .
C99 C 0.3645(3) 0.5682(2) 0.61125(18) 0.0467(9) Uani 1 1 d . . .
C100 C 0.7459(3) 0.4779(2) 0.54788(16) 0.0409(8) Uani 1 1 d . . .
Cl1A Cl 0.8107(7) 0.0742(5) 0.7710(4) 0.207(2) Uani 0.52 1 d PDU F 1
C1A C 0.6719(10) 0.104(2) 0.7678(8) 0.207(2) Uani 0.52 1 d PD F 1
H1A H 0.6400 0.0740 0.7967 0.248 Uiso 0.52 1 calc PR F 1
H1B H 0.6519 0.1593 0.7763 0.248 Uiso 0.52 1 calc PR F 1
Cl2A Cl 0.6136(9) 0.0938(7) 0.7064(5) 0.207(2) Uani 0.52 1 d PD F 1
Cl1B Cl 0.7356(9) 0.1461(5) 0.7940(3) 0.176(3) Uani 0.36 1 d PD G 2
C1B C 0.639(2) 0.109(2) 0.7620(7) 0.176(3) Uani 0.36 1 d PD G 2
H1C H 0.5685 0.1466 0.7659 0.211 Uiso 0.36 1 calc PR G 2
H1D H 0.6332 0.0607 0.7829 0.211 Uiso 0.36 1 calc PR G 2
Cl2B Cl 0.6537(13) 0.0893(7) 0.6943(4) 0.176(3) Uani 0.36 1 d PD G 2
Cl1C Cl 0.754(2) 0.0757(15) 0.7152(12) 0.187(8) Uani 0.12 1 d PD H 3
C1C C 0.820(4) 0.125(4) 0.757(4) 0.187(8) Uani 0.12 1 d PD H 3
H1E H 0.7774 0.1323 0.7918 0.224 Uiso 0.12 1 calc PR H 3
H1F H 0.8173 0.1770 0.7396 0.224 Uiso 0.12 1 calc PR H 3
Cl2C Cl 0.952(3) 0.0850(15) 0.7746(11) 0.187(8) Uani 0.12 1 d PD H 3

loop_
_atom_site_aniso_label
_atom_site_aniso_U_11
_atom_site_aniso_U_22
_atom_site_aniso_U_33
_atom_site_aniso_U_23
_atom_site_aniso_U_13
_atom_site_aniso_U_12
Ir1 0.03251(8) 0.03575(8) 0.03538(8) -0.00888(6) 0.00088(6) -0.00637(6)
Ir2 0.03289(8) 0.04205(8) 0.03842(8) -0.00453(6) -0.00767(6) -0.01010(6)
C16 0.033(2) 0.088(3) 0.058(3) -0.021(2) -0.0004(18) -0.022(2)
C17 0.067(3) 0.087(4) 0.051(3) -0.002(2) -0.005(2) -0.051(3)
C18 0.088(10) 0.109(9) 0.059(5) 0.017(6) 0.011(5) -0.057(8)
C19 0.098(5) 0.069(6) 0.036(7) 0.004(5) -0.012(5) -0.017(5)
C20 0.054(3) 0.080(3) 0.047(3) 0.015(2) -0.021(2) -0.010(2)
C21 0.054(2) 0.073(3) 0.036(2) -0.0057(19) -0.0168(18) -0.024(2)
C22 0.065(3) 0.064(7) 0.034(5) -0.009(5) -0.001(2) -0.015(3)
C23 0.048(3) 0.066(6) 0.046(4) -0.004(4) 0.011(4) -0.021(5)
C16A 0.033(2) 0.088(3) 0.058(3) -0.021(2) -0.0004(18) -0.022(2)
C17A 0.067(3) 0.087(4) 0.051(3) -0.002(2) -0.005(2) -0.051(3)
C18A 0.088(10) 0.109(9) 0.059(5) 0.017(6) 0.011(5) -0.057(8)
C19A 0.098(5) 0.069(6) 0.036(7) 0.004(5) -0.012(5) -0.017(5)
C20A 0.054(3) 0.080(3) 0.047(3) 0.015(2) -0.021(2) -0.010(2)
C21A 0.054(2) 0.073(3) 0.036(2) -0.0057(19) -0.0168(18) -0.024(2)
C22A 0.065(3) 0.064(7) 0.034(5) -0.009(5) -0.001(2) -0.015(3)
C23A 0.048(3) 0.066(6) 0.046(4) -0.004(4) 0.011(4) -0.021(5)
N1 0.0319(15) 0.0416(16) 0.0352(16) -0.0111(13) 0.0025(12) -0.0103(12)
N2 0.0372(16) 0.0401(16) 0.0298(15) -0.0079(12) 0.0004(12) -0.0101(13)
N3 0.0352(16) 0.0422(17) 0.0462(18) -0.0155(14) 0.0094(13) -0.0100(13)
N4 0.0382(16) 0.0467(18) 0.0393(17) -0.0190(14) 0.0096(13) -0.0152(14)
N5 0.0310(15) 0.0473(18) 0.0482(19) -0.0162(15) -0.0050(13) -0.0074(13)
N6 0.0266(14) 0.0512(18) 0.0410(17) -0.0189(14) 0.0009(12) -0.0109(13)
N7 0.0312(15) 0.0473(17) 0.0353(16) -0.0115(13) -0.0020(12) -0.0115(13)
N8 0.0288(14) 0.0392(15) 0.0350(16) -0.0124(12) 0.0002(12) -0.0092(12)
C1 0.065(3) 0.042(2) 0.058(3) -0.005(2) -0.002(2) 0.004(2)
C2 0.050(3) 0.056(3) 0.070(3) -0.010(2) -0.022(2) 0.008(2)
C3 0.088(4) 0.093(4) 0.075(4) -0.025(3) -0.045(3) 0.013(3)
C4 0.093(4) 0.092(4) 0.042(3) -0.022(3) -0.019(3) -0.014(3)
C5 0.058(3) 0.062(3) 0.034(2) -0.0171(19) 0.0083(18) -0.003(2)
C6 0.050(2) 0.061(3) 0.037(2) 0.0008(18) 0.0083(17) -0.013(2)
C7 0.081(4) 0.076(4) 0.070(4) 0.012(3) 0.001(3) -0.028(3)
C8 0.125(5) 0.056(3) 0.068(4) 0.008(3) 0.002(3) -0.019(3)
C9 0.0321(18) 0.050(2) 0.048(2) -0.0133(18) 0.0028(16) -0.0051(16)
C10 0.038(2) 0.051(2) 0.056(3) -0.0111(19) -0.0032(18) 0.0015(17)
C11 0.054(2) 0.045(2) 0.040(2) -0.0040(17) -0.0097(18) -0.0053(18)
C12 0.045(2) 0.047(2) 0.071(3) -0.031(2) 0.026(2) -0.0132(18)
C13 0.063(3) 0.067(3) 0.086(4) -0.046(3) 0.043(3) -0.026(2)
C14 0.053(2) 0.073(3) 0.048(2) -0.029(2) 0.023(2) -0.031(2)
C15 0.042(2) 0.044(2) 0.0327(19) -0.0090(15) 0.0082(15) -0.0137(16)
C24 0.033(2) 0.081(3) 0.062(3) -0.016(2) -0.014(2) -0.001(2)
C25 0.026(2) 0.128(5) 0.073(3) -0.032(3) -0.004(2) -0.009(2)
C26 0.031(2) 0.100(4) 0.054(3) -0.033(3) 0.0083(19) -0.023(2)
C27 0.0342(19) 0.046(2) 0.048(2) -0.0097(17) -0.0077(16) -0.0134(16)
C28 0.0380(19) 0.050(2) 0.045(2) -0.0182(17) -0.0086(16) -0.0098(17)
C29 0.0354(18) 0.044(2) 0.0323(18) -0.0130(15) -0.0029(14) -0.0024(15)
C30 0.0346(18) 0.0425(19) 0.038(2) -0.0133(15) 0.0019(15) -0.0147(15)
C31 0.0376(18) 0.0375(18) 0.0349(18) -0.0093(14) 0.0058(14) -0.0170(15)
C32 0.0315(17) 0.0365(18) 0.0353(19) -0.0085(14) 0.0035(14) -0.0109(14)
C33 0.0337(17) 0.0325(17) 0.0362(18) -0.0072(14) 0.0036(14) -0.0103(14)
C34 0.0370(19) 0.045(2) 0.041(2) -0.0127(16) -0.0039(16) -0.0126(16)
C35 0.0358(19) 0.045(2) 0.055(2) -0.0122(18) -0.0021(17) -0.0080(16)
C36 0.0353(18) 0.0398(19) 0.047(2) -0.0129(16) 0.0081(16) -0.0108(15)
B1 0.0315(18) 0.0282(17) 0.0279(18) -0.0056(14) -0.0003(14) -0.0033(14)
F1 0.194(4) 0.0435(15) 0.079(2) 0.0070(15) -0.031(2) -0.038(2)
F2 0.124(3) 0.068(2) 0.124(3) 0.026(2) 0.048(2) -0.029(2)
F3 0.071(2) 0.0568(18) 0.219(5) 0.055(2) -0.065(3) -0.0241(15)
F4 0.0578(17) 0.084(2) 0.082(2) -0.0312(16) 0.0170(14) 0.0033(14)
F5 0.090(2) 0.0661(17) 0.0594(17) -0.0275(14) 0.0055(15) -0.0281(15)
F6 0.159(3) 0.081(2) 0.0297(14) -0.0120(13) -0.0271(17) 0.028(2)
C51 0.044(2) 0.057(3) 0.050(4) -0.007(3) 0.010(2) 0.000(2)
F7 0.049(3) 0.087(5) 0.206(11) -0.062(6) 0.055(5) -0.027(3)
F8 0.031(3) 0.135(8) 0.175(9) 0.096(7) -0.006(4) -0.005(3)
F9 0.064(3) 0.134(5) 0.082(4) -0.014(4) 0.028(3) -0.021(3)
C51A 0.044(2) 0.057(3) 0.050(4) -0.007(3) 0.010(2) 0.000(2)
F7A 0.049(3) 0.087(5) 0.206(11) -0.062(6) 0.055(5) -0.027(3)
F8A 0.031(3) 0.135(8) 0.175(9) 0.096(7) -0.006(4) -0.005(3)
F9A 0.064(3) 0.134(5) 0.082(4) -0.014(4) 0.028(3) -0.021(3)
C52 0.054(3) 0.053(3) 0.107(5) -0.039(3) -0.008(3) 0.001(2)
F10 0.273(10) 0.089(4) 0.194(7) -0.057(4) 0.096(7) -0.118(6)
F11 0.106(4) 0.089(3) 0.221(7) -0.063(4) -0.084(5) -0.013(3)
F12 0.071(3) 0.061(3) 0.200(6) -0.081(3) -0.016(3) 0.005(2)
C52A 0.054(3) 0.053(3) 0.107(5) -0.039(3) -0.008(3) 0.001(2)
F10A 0.273(10) 0.089(4) 0.194(7) -0.057(4) 0.096(7) -0.118(6)
F11A 0.106(4) 0.089(3) 0.221(7) -0.063(4) -0.084(5) -0.013(3)
F12A 0.071(3) 0.061(3) 0.200(6) -0.081(3) -0.016(3) 0.005(2)
F13 0.0597(16) 0.0610(16) 0.0792(19) 0.0052(14) -0.0300(14) -0.0200(13)
F14 0.065(2) 0.149(3) 0.144(3) -0.106(3) -0.029(2) 0.005(2)
F15 0.096(2) 0.124(3) 0.114(3) 0.059(2) -0.051(2) -0.081(2)
F16 0.093(2) 0.0560(16) 0.095(2) 0.0355(16) -0.0307(18) -0.0278(15)
F17 0.088(2) 0.0649(16) 0.0363(13) -0.0019(12) -0.0129(13) 0.0069(14)
F18 0.0602(17) 0.0816(19) 0.0643(18) 0.0202(15) 0.0167(13) 0.0300(14)
F19 0.083(5) 0.092(4) 0.185(8) -0.075(5) 0.089(5) -0.054(4)
F20 0.048(3) 0.273(11) 0.056(3) 0.003(6) 0.016(2) 0.027(5)
F21 0.103(5) 0.049(3) 0.118(5) 0.011(3) 0.066(4) 0.006(3)
F19A 0.083(5) 0.092(4) 0.185(8) -0.075(5) 0.089(5) -0.054(4)
F20A 0.048(3) 0.273(11) 0.056(3) 0.003(6) 0.016(2) 0.027(5)
F21A 0.103(5) 0.049(3) 0.118(5) 0.011(3) 0.066(4) 0.006(3)
F22 0.122(3) 0.077(2) 0.0467(16) 0.0143(14) -0.0184(17) -0.0176(19)
F23 0.095(2) 0.145(3) 0.0562(18) -0.0160(19) -0.0194(16) -0.065(2)
F24 0.077(2) 0.134(3) 0.0514(17) -0.0417(18) -0.0199(15) 0.022(2)
C37 0.0244(15) 0.0335(16) 0.0323(17) -0.0029(13) -0.0025(13) -0.0053(13)
C38 0.0326(17) 0.0343(17) 0.0363(19) -0.0026(14) -0.0021(14) -0.0071(14)
C39 0.0321(17) 0.0389(19) 0.042(2) 0.0049(15) -0.0044(15) -0.0097(14)
C40 0.0295(17) 0.050(2) 0.0336(19) 0.0045(15) -0.0023(14) -0.0083(15)
C41 0.0293(17) 0.0445(19) 0.0301(17) -0.0050(14) 0.0010(13) -0.0042(14)
C42 0.0303(16) 0.0362(17) 0.0318(17) -0.0026(14) -0.0008(13) -0.0030(14)
C43 0.056(2) 0.046(2) 0.050(2) 0.0094(19) -0.0064(19) -0.0209(19)
C44 0.049(2) 0.054(2) 0.034(2) -0.0022(17) 0.0020(17) -0.0006(19)
C45 0.0327(17) 0.0317(16) 0.0275(16) -0.0014(13) -0.0009(13) -0.0024(13)
C46 0.0350(18) 0.0358(18) 0.0355(19) -0.0042(14) -0.0012(14) -0.0047(14)
C47 0.0348(19) 0.044(2) 0.045(2) -0.0040(17) 0.0032(16) 0.0008(16)
C48 0.046(2) 0.043(2) 0.055(3) -0.0157(18) 0.0007(19) 0.0046(18)
C49 0.045(2) 0.038(2) 0.051(2) -0.0141(17) -0.0084(18) -0.0008(16)
C50 0.0372(19) 0.0371(18) 0.041(2) -0.0103(15) -0.0038(15) -0.0045(15)
C53 0.0297(16) 0.0285(16) 0.0290(16) -0.0039(13) 0.0026(13) -0.0023(13)
C54 0.0306(17) 0.0308(16) 0.0349(18) -0.0026(13) 0.0006(14) -0.0026(13)
C55 0.0328(17) 0.0319(17) 0.0385(19) -0.0052(14) 0.0029(14) -0.0064(14)
C56 0.0389(19) 0.0330(17) 0.040(2) -0.0019(15) 0.0069(15) -0.0065(15)
C57 0.0363(18) 0.0331(17) 0.0307(17) -0.0020(13) 0.0040(14) -0.0010(14)
C58 0.0315(17) 0.0357(17) 0.0292(17) -0.0043(13) 0.0008(13) -0.0025(14)
C59 0.041(2) 0.042(2) 0.060(3) -0.0057(19) -0.0060(18) -0.0125(17)
C60 0.048(2) 0.0390(19) 0.037(2) 0.0052(15) 0.0037(16) -0.0032(16)
C61 0.0336(17) 0.0281(16) 0.0324(17) -0.0015(13) 0.0000(13) -0.0076(13)
C62 0.0321(17) 0.0399(18) 0.0343(18) -0.0042(14) -0.0015(14) -0.0073(14)
C63 0.0302(17) 0.0406(19) 0.043(2) 0.0012(16) 0.0039(15) -0.0041(15)
C64 0.0297(17) 0.043(2) 0.049(2) 0.0038(17) -0.0061(16) -0.0072(15)
C65 0.0385(19) 0.0364(18) 0.0360(19) -0.0010(14) -0.0057(15) -0.0081(15)
C66 0.0318(17) 0.0358(18) 0.0322(18) -0.0028(14) 0.0010(14) -0.0041(14)
C67 0.036(2) 0.053(2) 0.054(3) -0.0004(19) 0.0075(18) -0.0038(18)
C68 0.043(2) 0.057(2) 0.039(2) -0.0012(18) -0.0114(17) -0.0074(19)
B2 0.0289(18) 0.0317(18) 0.0311(19) -0.0069(15) -0.0003(15) -0.0047(15)
C75 0.061(3) 0.057(3) 0.043(2) -0.015(2) -0.002(2) -0.018(2)
F25 0.136(5) 0.099(4) 0.057(3) -0.020(2) -0.024(3) -0.063(4)
F26 0.118(5) 0.294(10) 0.032(2) -0.021(4) 0.015(3) -0.128(7)
F27 0.182(8) 0.117(4) 0.094(5) -0.064(4) -0.095(5) 0.062(5)
C75A 0.061(3) 0.057(3) 0.043(2) -0.015(2) -0.002(2) -0.018(2)
F25A 0.136(5) 0.099(4) 0.057(3) -0.020(2) -0.024(3) -0.063(4)
F26A 0.118(5) 0.294(10) 0.032(2) -0.021(4) 0.015(3) -0.128(7)
F27A 0.182(8) 0.117(4) 0.094(5) -0.064(4) -0.095(5) 0.062(5)
F28 0.111(3) 0.0361(14) 0.138(3) 0.0074(17) -0.022(2) -0.0111(15)
F29 0.0489(18) 0.103(3) 0.170(4) 0.049(3) 0.015(2) 0.0232(17)
F30 0.150(3) 0.072(2) 0.070(2) 0.0009(16) -0.033(2) 0.045(2)
F31 0.0429(17) 0.101(3) 0.194(5) 0.023(3) 0.023(2) -0.0070(17)
F32 0.0450(16) 0.0672(19) 0.178(4) -0.026(2) -0.0183(19) -0.0015(14)
F33 0.0451(18) 0.290(6) 0.117(3) -0.090(4) -0.030(2) -0.002(3)
F34 0.122(3) 0.116(3) 0.0332(15) -0.0126(16) -0.0045(16) 0.004(2)
F35 0.109(2) 0.0775(19) 0.093(2) -0.0511(18) 0.0368(19) -0.0496(18)
F36 0.0627(17) 0.099(2) 0.0571(17) -0.0334(15) 0.0189(13) -0.0225(15)
F37 0.0685(18) 0.139(3) 0.0352(14) -0.0085(15) -0.0108(12) -0.0465(18)
F38 0.080(2) 0.0672(18) 0.119(3) -0.0038(18) -0.062(2) 0.0054(16)
F39 0.0529(15) 0.098(2) 0.0618(16) 0.0028(15) -0.0178(12) -0.0427(15)
F40 0.059(2) 0.140(3) 0.050(2) 0.024(2) 0.0136(16) -0.030(2)
F41 0.103(3) 0.099(3) 0.087(3) 0.057(3) 0.017(3) 0.012(3)
F42 0.245(7) 0.237(7) 0.0236(18) -0.009(3) -0.001(3) -0.191(6)
F40A 0.059(2) 0.140(3) 0.050(2) 0.024(2) 0.0136(16) -0.030(2)
F41A 0.103(3) 0.099(3) 0.087(3) 0.057(3) 0.017(3) 0.012(3)
F42A 0.245(7) 0.237(7) 0.0236(18) -0.009(3) -0.001(3) -0.191(6)
F43 0.0710(18) 0.0509(15) 0.118(3) 0.0027(15) 0.0469(18) -0.0216(13)
F44 0.077(2) 0.136(3) 0.0458(16) -0.0205(17) 0.0244(14) -0.0372(19)
F45 0.0392(13) 0.0751(18) 0.084(2) 0.0098(15) 0.0223(13) -0.0029(12)
F46 0.0647(17) 0.096(2) 0.0522(16) 0.0061(15) -0.0059(13) 0.0228(15)
F47 0.089(2) 0.097(2) 0.168(4) -0.091(3) -0.059(2) 0.047(2)
F48 0.0355(15) 0.108(3) 0.169(4) 0.068(3) 0.0183(18) 0.0090(15)
C69 0.0260(15) 0.0343(16) 0.0315(17) -0.0053(13) -0.0007(12) -0.0068(13)
C70 0.0315(17) 0.0391(18) 0.0301(17) -0.0031(14) -0.0011(13) -0.0074(14)
C71 0.0404(19) 0.043(2) 0.0325(19) -0.0078(15) 0.0029(15) -0.0093(16)
C72 0.046(2) 0.042(2) 0.044(2) -0.0184(17) 0.0042(17) -0.0098(17)
C73 0.0362(18) 0.0343(18) 0.043(2) -0.0078(15) -0.0019(15) -0.0048(14)
C74 0.0321(17) 0.0358(17) 0.0331(18) -0.0041(14) -0.0038(14) -0.0048(14)
C76 0.055(3) 0.046(2) 0.055(3) -0.0066(19) -0.008(2) 0.0061(19)
C77 0.0313(16) 0.0335(17) 0.0301(17) -0.0038(13) -0.0027(13) -0.0089(13)
C78 0.0311(17) 0.0398(18) 0.040(2) -0.0085(15) -0.0013(14) -0.0095(14)
C79 0.0324(18) 0.052(2) 0.047(2) -0.0055(17) -0.0061(16) -0.0149(16)
C80 0.047(2) 0.051(2) 0.039(2) -0.0041(17) -0.0101(17) -0.0183(18)
C81 0.050(2) 0.0412(19) 0.0323(18) -0.0076(15) -0.0007(16) -0.0179(17)
C82 0.0325(17) 0.0360(17) 0.0354(18) -0.0045(14) -0.0014(14) -0.0116(14)
C83 0.037(2) 0.068(3) 0.079(3) -0.018(3) -0.012(2) -0.014(2)
C84 0.061(3) 0.055(2) 0.040(2) -0.0164(19) 0.0051(19) -0.021(2)
C85 0.0276(16) 0.0310(16) 0.0299(17) -0.0080(13) -0.0002(13) -0.0055(13)
C86 0.0339(17) 0.0345(17) 0.0253(16) -0.0050(13) -0.0028(13) -0.0083(13)
C87 0.0312(16) 0.0357(17) 0.0312(17) -0.0075(13) -0.0061(13) -0.0076(14)
C88 0.0331(17) 0.0388(18) 0.0363(19) -0.0078(14) 0.0029(14) -0.0135(14)
C89 0.0367(18) 0.0367(18) 0.0288(17) -0.0062(14) 0.0005(14) -0.0111(14)
C90 0.0358(17) 0.0337(17) 0.0278(16) -0.0041(13) -0.0052(13) -0.0088(14)
C91 0.041(2) 0.059(2) 0.042(2) -0.0011(18) -0.0085(17) -0.0190(19)
C92 0.051(2) 0.067(3) 0.035(2) -0.0018(19) 0.0002(18) -0.024(2)
C93 0.0306(16) 0.0336(17) 0.0296(17) -0.0088(13) 0.0013(13) -0.0069(13)
C94 0.0323(17) 0.0351(17) 0.0367(19) -0.0070(14) 0.0024(14) -0.0053(14)
C95 0.0330(17) 0.0386(18) 0.0373(19) -0.0082(15) 0.0072(14) -0.0114(14)
C96 0.0388(18) 0.0345(17) 0.0322(18) -0.0025(14) 0.0018(14) -0.0086(14)
C97 0.0329(17) 0.0348(17) 0.0303(17) -0.0066(13) 0.0001(13) -0.0059(14)
C98 0.0317(17) 0.0333(17) 0.0324(17) -0.0076(13) 0.0046(13) -0.0072(13)
C99 0.043(2) 0.046(2) 0.051(2) -0.0019(18) 0.0136(18) -0.0107(17)
C100 0.0383(19) 0.0378(19) 0.044(2) -0.0007(16) 0.0034(16) -0.0027(15)
Cl1A 0.208(3) 0.205(3) 0.208(4) -0.004(2) -0.008(3) -0.051(3)
C1A 0.208(3) 0.205(3) 0.208(4) -0.004(2) -0.008(3) -0.051(3)
Cl2A 0.208(3) 0.205(3) 0.208(4) -0.004(2) -0.008(3) -0.051(3)
Cl1B 0.279(9) 0.142(4) 0.116(4) 0.044(3) -0.074(5) -0.076(5)
C1B 0.279(9) 0.142(4) 0.116(4) 0.044(3) -0.074(5) -0.076(5)
Cl2B 0.279(9) 0.142(4) 0.116(4) 0.044(3) -0.074(5) -0.076(5)
Cl1C 0.26(2) 0.135(13) 0.158(17) 0.011(11) 0.049(17) -0.039(14)
C1C 0.26(2) 0.135(13) 0.158(17) 0.011(11) 0.049(17) -0.039(14)
Cl2C 0.26(2) 0.135(13) 0.158(17) 0.011(11) 0.049(17) -0.039(14)

loop_
_atom_type_symbol
_atom_type_description
_atom_type_scat_dispersion_real
_atom_type_scat_dispersion_imag
_atom_type_scat_source
C C 0.0033 0.0016 'International Tables Vol C Tables 4.2.6.8 and 6.1.1.4'
H H 0.0000 0.0000 'International Tables Vol C Tables 4.2.6.8 and 6.1.1.4'
B B 0.0013 0.0007 'International Tables Vol C Tables 4.2.6.8 and 6.1.1.4'
N N 0.0061 0.0033 'International Tables Vol C Tables 4.2.6.8 and 6.1.1.4'
F F 0.0171 0.0103 'International Tables Vol C Tables 4.2.6.8 and 6.1.1.4'
Cl Cl 0.1484 0.1585 'International Tables Vol C Tables 4.2.6.8 and 6.1.1.4'
Ir Ir -1.4442 7.9887 'International Tables Vol C Tables 4.2.6.8 and 6.1.1.4'

loop_
_geom_angle_atom_site_label_1
_geom_angle_atom_site_label_2
_geom_angle_atom_site_label_3
_geom_angle
N1 Ir1 N3 86.59(12)
N1 Ir1 C1 162.28(16)
N3 Ir1 C1 93.03(16)
N1 Ir1 C6 94.35(14)
N3 Ir1 C6 164.65(15)
C1 Ir1 C6 81.44(19)
N1 Ir1 C5 90.47(15)
N3 Ir1 C5 156.81(16)
C1 Ir1 C5 96.59(18)
C6 Ir1 C5 38.52(17)
N1 Ir1 C2 159.08(16)
N3 Ir1 C2 93.29(17)
C1 Ir1 C2 38.64(18)
C6 Ir1 C2 91.25(19)
C5 Ir1 C2 81.44(18)
N7 Ir2 N5 86.37(12)
N7 Ir2 C21 155.01(15)
N5 Ir2 C21 92.41(14)
N7 Ir2 C16 91.49(14)
N5 Ir2 C16 159.96(17)
C21 Ir2 C16 81.19(16)
N7 Ir2 C17 95.05(14)
N5 Ir2 C17 161.14(18)
C21 Ir2 C17 94.05(18)
C16 Ir2 C17 38.9(2)
N7 Ir2 C20 166.65(17)
N5 Ir2 C20 93.24(15)
C21 Ir2 C20 38.33(18)
C16 Ir2 C20 93.34(18)
C17 Ir2 C20 81.07(17)
C17 C16 C23 135.8(6)
C17 C16 Ir2 70.7(3)
C23 C16 Ir2 109.6(6)
C17 C16 H16 110.4
C23 C16 H16 110.4
Ir2 C16 H16 110.4
C16 C17 C18 113.5(10)
C16 C17 Ir2 70.4(2)
C18 C17 Ir2 118.1(7)
C16 C17 H17 115.7
C18 C17 H17 115.7
Ir2 C17 H17 115.7
C17 C18 C19 102.4(10)
C17 C18 H18A 111.3
C19 C18 H18A 111.3
C17 C18 H18B 111.3
C19 C18 H18B 111.3
H18A C18 H18B 109.2
C20 C19 C18 118.2(15)
C20 C19 H19A 107.8
C18 C19 H19A 107.8
C20 C19 H19B 107.8
C18 C19 H19B 107.8
H19A C19 H19B 107.1
C21 C20 C19 130.9(8)
C21 C20 Ir2 70.2(2)
C19 C20 Ir2 105.9(7)
C21 C20 H20 113.0
C19 C20 H20 113.0
Ir2 C20 H20 113.0
C20 C21 C22 116.8(8)
C20 C21 Ir2 71.4(2)
C22 C21 Ir2 113.9(6)
C20 C21 H21 115.8
C22 C21 H21 115.8
Ir2 C21 H21 115.8
C21 C22 C23 110.6(9)
C21 C22 H22A 109.5
C23 C22 H22A 109.5
C21 C22 H22B 109.5
C23 C22 H22B 109.5
H22A C22 H22B 108.1
C16 C23 C22 110.2(10)
C16 C23 H23A 109.6
C22 C23 H23A 109.6
C16 C23 H23B 109.6
C22 C23 H23B 109.6
H23A C23 H23B 108.1
C19A C18A H18C 108.0
C19A C18A H18D 108.0
H18C C18A H18D 107.3
C18A C19A H19C 110.8
C18A C19A H19D 110.8
H19C C19A H19D 108.9
C23A C22A H22C 109.5
C23A C22A H22D 109.5
H22C C22A H22D 108.1
C22A C23A H23C 109.9
C22A C23A H23D 109.9
H23C C23A H23D 108.3
C9 N1 N2 105.2(3)
C9 N1 Ir1 133.7(3)
N2 N1 Ir1 121.0(2)
N1 N2 C11 110.5(3)
N1 N2 C15 120.2(3)
C11 N2 C15 129.0(3)
C12 N3 N4 104.8(3)
C12 N3 Ir1 133.8(3)
N4 N3 Ir1 121.2(2)
N3 N4 C14 112.4(3)
N3 N4 C15 119.9(3)
C14 N4 C15 127.4(4)
C24 N5 N6 105.6(3)
C24 N5 Ir2 133.7(3)
N6 N5 Ir2 120.5(2)
C26 N6 N5 110.9(3)
C26 N6 C30 128.6(4)
N5 N6 C30 120.1(3)
C27 N7 N8 105.4(3)
C27 N7 Ir2 134.0(3)
N8 N7 Ir2 120.3(2)
C29 N8 N7 110.6(3)
C29 N8 C30 128.5(3)
N7 N8 C30 120.9(3)
C2 C1 C8 125.6(5)
C2 C1 Ir1 71.6(2)
C8 C1 Ir1 111.5(3)
C2 C1 H1 113.6
C8 C1 H1 113.6
Ir1 C1 H1 113.6
C1 C2 C3 122.8(5)
C1 C2 Ir1 69.8(2)
C3 C2 Ir1 112.7(3)
C1 C2 H2 114.5
C3 C2 H2 114.5
Ir1 C2 H2 114.5
C4 C3 C2 114.4(4)
C4 C3 H3A 108.7
C2 C3 H3A 108.7
C4 C3 H3B 108.7
C2 C3 H3B 108.7
H3A C3 H3B 107.6
C3 C4 C5 113.8(4)
C3 C4 H4A 108.8
C5 C4 H4A 108.8
C3 C4 H4B 108.8
C5 C4 H4B 108.8
H4A C4 H4B 107.7
C6 C5 C4 125.9(4)
C6 C5 Ir1 70.7(2)
C4 C5 Ir1 110.5(3)
C6 C5 H5 113.8
C4 C5 H5 113.8
Ir1 C5 H5 113.8
C5 C6 C7 124.0(4)
C5 C6 Ir1 70.8(2)
C7 C6 Ir1 113.5(3)
C5 C6 H6 113.8
C7 C6 H6 113.8
Ir1 C6 H6 113.8
C8 C7 C6 113.2(4)
C8 C7 H7A 108.9
C6 C7 H7A 108.9
C8 C7 H7B 108.9
C6 C7 H7B 108.9
H7A C7 H7B 107.8
C7 C8 C1 114.3(4)
C7 C8 H8A 108.7
C1 C8 H8A 108.7
C7 C8 H8B 108.7
C1 C8 H8B 108.7
H8A C8 H8B 107.6
N1 C9 C10 110.8(4)
N1 C9 H9 124.6
C10 C9 H9 124.6
C11 C10 C9 105.8(4)
C11 C10 H10 127.1
C9 C10 H10 127.1
C10 C11 N2 107.7(4)
C10 C11 H11 126.2
N2 C11 H11 126.2
N3 C12 C13 110.6(4)
N3 C12 H12 124.7
C13 C12 H12 124.7
C14 C13 C12 106.2(4)
C14 C13 H13 126.9
C12 C13 H13 126.9
N4 C14 C13 105.9(4)
N4 C14 H14 127.0
C13 C14 H14 127.0
N2 C15 N4 109.9(3)
N2 C15 C31 112.9(3)
N4 C15 C31 112.4(3)
N2 C15 H15 107.1
N4 C15 H15 107.1
C31 C15 H15 107.1
N5 C24 C25 110.5(5)
N5 C24 H24 124.8
C25 C24 H24 124.8
C26 C25 C24 106.5(4)
C26 C25 H25 126.8
C24 C25 H25 126.8
N6 C26 C25 106.6(4)
N6 C26 H26 126.7
C25 C26 H26 126.7
N7 C27 C28 111.3(4)
N7 C27 H27 124.3
C28 C27 H27 124.3
C29 C28 C27 105.3(3)
C29 C28 H28 127.3
C27 C28 H28 127.3
N8 C29 C28 107.4(3)
N8 C29 H29 126.3
C28 C29 H29 126.3
N8 C30 N6 109.0(3)
N8 C30 C33 113.2(3)
N6 C30 C33 111.4(3)
N8 C30 H30 107.7
N6 C30 H30 107.7
C33 C30 H30 107.7
C36 C31 C32 119.5(3)
C36 C31 C15 121.0(3)
C32 C31 C15 119.3(3)
C33 C32 C31 120.6(3)
C33 C32 H32 119.7
C31 C32 H32 119.7
C32 C33 C34 119.9(3)
C32 C33 C30 119.4(3)
C34 C33 C30 120.5(3)
C33 C34 C35 119.7(3)
C33 C34 H34 120.2
C35 C34 H34 120.2
C36 C35 C34 120.5(4)
C36 C35 H35 119.7
C34 C35 H35 119.7
C35 C36 C31 119.8(3)
C35 C36 H36 120.1
C31 C36 H36 120.1
C61 B1 C53 108.2(3)
C61 B1 C45 111.6(3)
C53 B1 C45 109.9(3)
C61 B1 C37 108.2(3)
C53 B1 C37 111.3(3)
C45 B1 C37 107.5(3)
F8 C51 F7 109.9(7)
F8 C51 F9 105.8(6)
F7 C51 F9 105.2(6)
F8 C51 C47 108.7(4)
F7 C51 C47 111.8(5)
F9 C51 C47 115.3(4)
F9A C51A F7A 104.2(9)
F9A C51A F8A 100.2(9)
F7A C51A F8A 104.2(9)
F9A C51A C47 117.9(6)
F7A C51A C47 115.4(7)
F8A C51A C47 112.9(7)
F10 C52 F11 105.9(6)
F10 C52 F12 105.5(6)
F11 C52 F12 103.7(5)
F10 C52 C49 112.5(4)
F11 C52 C49 113.4(4)
F12 C52 C49 115.1(4)
F12A C52A F11A 103.6(16)
F12A C52A F10A 111.0(18)
F11A C52A F10A 108.8(18)
F12A C52A C49 113.7(14)
F11A C52A C49 112.2(14)
F10A C52A C49 107.5(15)
C38 C37 C42 115.7(3)
C38 C37 B1 122.8(3)
C42 C37 B1 121.3(3)
C39 C38 C37 122.8(3)
C39 C38 H38 118.6
C37 C38 H38 118.6
C38 C39 C40 120.8(3)
C38 C39 C43 120.3(4)
C40 C39 C43 118.9(3)
C41 C40 C39 117.8(3)
C41 C40 H40 121.1
C39 C40 H40 121.1
C40 C41 C42 121.5(3)
C40 C41 C44 119.8(3)
C42 C41 C44 118.6(3)
C41 C42 C37 121.4(3)
C41 C42 H42 119.3
C37 C42 H42 119.3
F3 C43 F1 107.6(4)
F3 C43 F2 106.5(4)
F1 C43 F2 102.8(4)
F3 C43 C39 113.4(3)
F1 C43 C39 113.7(3)
F2 C43 C39 112.1(4)
F6 C44 F5 107.6(4)
F6 C44 F4 106.0(4)
F5 C44 F4 103.4(3)
F6 C44 C41 114.0(3)
F5 C44 C41 113.6(3)
F4 C44 C41 111.4(3)
C46 C45 C50 115.4(3)
C46 C45 B1 122.5(3)
C50 C45 B1 121.8(3)
C47 C46 C45 122.5(3)
C47 C46 H46 118.8
C45 C46 H46 118.8
C48 C47 C46 120.6(4)
C48 C47 C51A 121.4(4)
C46 C47 C51A 117.3(4)
C48 C47 C51 117.1(4)
C46 C47 C51 122.1(4)
C49 C48 C47 118.1(4)
C49 C48 H48 120.9
C47 C48 H48 120.9
C48 C49 C50 121.0(4)
C48 C49 C52A 116.6(7)
C50 C49 C52A 122.4(8)
C48 C49 C52 120.4(3)
C50 C49 C52 118.6(4)
C49 C50 C45 122.3(4)
C49 C50 H50 118.9
C45 C50 H50 118.9
C58 C53 C54 115.2(3)
C58 C53 B1 122.8(3)
C54 C53 B1 122.0(3)
C55 C54 C53 122.7(3)
C55 C54 H54 118.6
C53 C54 H54 118.6
C56 C55 C54 120.2(3)
C56 C55 C59 118.9(3)
C54 C55 C59 120.8(3)
C57 C56 C55 118.2(3)
C57 C56 H56 120.9
C55 C56 H56 120.9
C56 C57 C58 121.0(3)
C56 C57 C60 119.8(3)
C58 C57 C60 119.2(3)
C57 C58 C53 122.7(3)
C57 C58 H58 118.7
C53 C58 H58 118.7
F15 C59 F14 105.9(4)
F15 C59 F13 105.9(3)
F14 C59 F13 103.7(4)
F15 C59 C55 114.2(4)
F14 C59 C55 111.8(3)
F13 C59 C55 114.6(3)
F18 C60 F17 106.7(3)
F18 C60 F16 105.8(3)
F17 C60 F16 105.1(3)
F18 C60 C57 112.8(3)
F17 C60 C57 112.9(3)
F16 C60 C57 113.0(3)
C62 C61 C66 115.8(3)
C62 C61 B1 120.8(3)
C66 C61 B1 123.3(3)
C63 C62 C61 122.0(3)
C63 C62 H62 119.0
C61 C62 H62 119.0
C64 C63 C62 120.9(3)
C64 C63 C67 119.3(3)
C62 C63 C67 119.8(3)
C63 C64 C65 118.4(3)
C63 C64 H64 120.8
C65 C64 H64 120.8
C64 C65 C66 120.6(3)
C64 C65 C68 118.0(3)
C66 C65 C68 121.4(3)
C65 C66 C61 122.4(3)
C65 C66 H66 118.8
C61 C66 H66 118.8
F21 C67 F21A 132.6(5)
F21 C67 F19 103.0(7)
F21A C67 F19 54.3(6)
F21 C67 F19A 54.3(6)
F21A C67 F19A 105.7(6)
F19 C67 F19A 130.5(5)
F21 C67 F20 105.4(8)
F21A C67 F20 56.2(8)
F19 C67 F20 106.1(9)
F19A C67 F20 54.5(7)
F21 C67 F20A 52.1(6)
F21A C67 F20A 105.5(7)
F19 C67 F20A 54.9(7)
F19A C67 F20A 102.3(7)
F20 C67 F20A 133.1(5)
F21 C67 C63 113.7(5)
F21A C67 C63 113.7(4)
F19 C67 C63 114.9(4)
F19A C67 C63 114.6(4)
F20 C67 C63 112.9(5)
F20A C67 C63 113.9(4)
F24 C68 F22 107.5(4)
F24 C68 F23 106.0(4)
F22 C68 F23 105.2(3)
F24 C68 C65 113.4(3)
F22 C68 C65 111.4(4)
F23 C68 C65 112.8(4)
C77 B2 C93 106.5(3)
C77 B2 C85 112.4(3)
C93 B2 C85 112.5(3)
C77 B2 C69 113.4(3)
C93 B2 C69 109.9(3)
C85 B2 C69 102.2(3)
F26 C75 F25 103.7(5)
F26 C75 F27 107.3(7)
F25 C75 F27 102.6(5)
F26 C75 C71 112.2(4)
F25 C75 C71 116.0(4)
F27 C75 C71 114.0(4)
F27A C75A F25A 105.5(13)
F27A C75A F26A 106.7(14)
F25A C75A F26A 99.7(11)
F27A C75A C71 116.2(9)
F25A C75A C71 116.1(8)
F26A C75A C71 111.0(9)
C74 C69 C70 115.5(3)
C74 C69 B2 123.2(3)
C70 C69 B2 120.7(3)
C71 C70 C69 122.1(3)
C71 C70 H70 118.9
C69 C70 H70 118.9
C72 C71 C70 121.0(3)
C72 C71 C75A 120.7(5)
C70 C71 C75A 118.2(5)
C72 C71 C75 119.2(3)
C70 C71 C75 119.8(3)
C71 C72 C73 117.9(3)
C71 C72 H72 121.0
C73 C72 H72 121.0
C72 C73 C74 121.0(3)
C72 C73 C76 118.6(3)
C74 C73 C76 120.4(3)
C73 C74 C69 122.3(3)
C73 C74 H74 118.8
C69 C74 H74 118.8
F29 C76 F30 107.4(4)
F29 C76 F28 104.6(4)
F30 C76 F28 104.2(4)
F29 C76 C73 113.2(4)
F30 C76 C73 113.8(3)
F28 C76 C73 112.9(4)
C78 C77 C82 115.6(3)
C78 C77 B2 122.9(3)
C82 C77 B2 121.5(3)
C77 C78 C79 122.0(3)
C77 C78 H78 119.0
C79 C78 H78 119.0
C80 C79 C78 121.1(3)
C80 C79 C83 120.2(4)
C78 C79 C83 118.7(4)
C79 C80 C81 117.8(3)
C79 C80 H80 121.1
C81 C80 H80 121.1
C82 C81 C80 120.7(3)
C82 C81 C84 121.1(4)
C80 C81 C84 118.2(3)
C81 C82 C77 122.7(3)
C81 C82 H82 118.6
C77 C82 H82 118.6
F33 C83 F32 108.6(5)
F33 C83 F31 102.3(5)
F32 C83 F31 102.7(4)
F33 C83 C79 114.3(4)
F32 C83 C79 114.5(4)
F31 C83 C79 113.1(4)
F34 C84 F36 106.6(4)
F34 C84 F35 105.6(4)
F36 C84 F35 105.2(4)
F34 C84 C81 112.9(4)
F36 C84 C81 114.0(3)
F35 C84 C81 111.8(3)
C86 C85 C90 114.8(3)
C86 C85 B2 121.0(3)
C90 C85 B2 123.8(3)
C87 C86 C85 123.0(3)
C87 C86 H86 118.5
C85 C86 H86 118.5
C88 C87 C86 121.0(3)
C88 C87 C91 120.3(3)
C86 C87 C91 118.7(3)
C87 C88 C89 117.6(3)
C87 C88 H88 121.2
C89 C88 H88 121.2
C88 C89 C90 120.8(3)
C88 C89 C92 119.7(3)
C90 C89 C92 119.4(3)
C89 C90 C85 122.8(3)
C89 C90 H90 118.6
C85 C90 H90 118.6
F39 C91 F38 107.2(4)
F39 C91 F37 105.3(3)
F38 C91 F37 103.9(4)
F39 C91 C87 114.5(3)
F38 C91 C87 113.0(3)
F37 C91 C87 112.0(3)
F42 C92 F42A 130.5(10)
F42 C92 F40A 59.0(15)
F42A C92 F40A 102(2)
F42 C92 F41A 45.9(13)
F42A C92 F41A 105(2)
F40A C92 F41A 99.5(17)
F42 C92 F41 107.7(5)
F42A C92 F41 59(2)
F40A C92 F41 50.8(16)
F41A C92 F41 132.4(10)
F42 C92 F40 105.5(4)
F42A C92 F40 49(2)
F40A C92 F40 129.4(9)
F41A C92 F40 62.5(14)
F41 C92 F40 104.9(4)
F42 C92 C89 111.5(3)
F42A C92 C89 117.6(10)
F40A C92 C89 115.8(9)
F41A C92 C89 114.7(9)
F41 C92 C89 112.1(3)
F40 C92 C89 114.6(3)
C94 C93 C98 115.5(3)
C94 C93 B2 120.8(3)
C98 C93 B2 123.7(3)
C95 C94 C93 122.7(3)
C95 C94 H94 118.6
C93 C94 H94 118.6
C94 C95 C96 120.9(3)
C94 C95 C99 120.8(3)
C96 C95 C99 118.1(3)
C97 C96 C95 117.6(3)
C97 C96 H96 121.2
C95 C96 H96 121.2
C96 C97 C98 121.2(3)
C96 C97 C100 119.3(3)
C98 C97 C100 119.4(3)
C97 C98 C93 122.1(3)
C97 C98 H98 119.0
C93 C98 H98 119.0
F43 C99 F44 106.5(4)
F43 C99 F45 105.8(3)
F44 C99 F45 105.0(3)
F43 C99 C95 113.6(3)
F44 C99 C95 112.2(3)
F45 C99 C95 113.2(3)
F47 C100 F46 106.2(4)
F47 C100 F48 106.1(4)
F46 C100 F48 102.9(4)
F47 C100 C97 114.4(3)
F46 C100 C97 113.2(3)
F48 C100 C97 113.0(3)
Cl2A C1A Cl1A 116.0(13)
Cl2A C1A H1A 108.3
Cl1A C1A H1A 108.3
Cl2A C1A H1B 108.3
Cl1A C1A H1B 108.3
H1A C1A H1B 107.4
Cl1B C1B Cl2B 120.2(14)
Cl1B C1B H1C 107.3
Cl2B C1B H1C 107.3
Cl1B C1B H1D 107.3
Cl2B C1B H1D 107.3
H1C C1B H1D 106.9
Cl1C C1C Cl2C 119(2)
Cl1C C1C H1E 107.7
Cl2C C1C H1E 107.7
Cl1C C1C H1F 107.7
Cl2C C1C H1F 107.7
H1E C1C H1F 107.1

loop_
_geom_bond_atom_site_label_1
_geom_bond_atom_site_label_2
_geom_bond_distance
Ir1 N1 2.083(3)
Ir1 N3 2.089(3)
Ir1 C1 2.111(4)
Ir1 C6 2.130(4)
Ir1 C5 2.130(4)
Ir1 C2 2.134(4)
Ir2 N7 2.086(3)
Ir2 N5 2.095(3)
Ir2 C21 2.117(4)
Ir2 C16 2.126(4)
Ir2 C17 2.130(4)
Ir2 C20 2.132(4)
C16 C17 1.417(7)
C16 C23 1.530(4)
C16 H16 1.0000
C17 C18 1.530(4)
C17 H17 1.0000
C18 C19 1.537(7)
C18 H18A 0.9900
C18 H18B 0.9900
C19 C20 1.530(4)
C19 H19A 0.9900
C19 H19B 0.9900
C20 C21 1.395(7)
C20 H20 1.0000
C21 C22 1.530(4)
C21 H21 1.0000
C22 C23 1.537(7)
C22 H22A 0.9900
C22 H22B 0.9900
C23 H23A 0.9900
C23 H23B 0.9900
C18A C19A 1.537(7)
C18A H18C 0.9900
C18A H18D 0.9900
C19A H19C 0.9900
C19A H19D 0.9900
C22A C23A 1.537(7)
C22A H22C 0.9900
C22A H22D 0.9900
C23A H23C 0.9900
C23A H23D 0.9900
N1 C9 1.341(5)
N1 N2 1.354(4)
N2 C11 1.362(5)
N2 C15 1.447(5)
N3 C12 1.338(5)
N3 N4 1.347(4)
N4 C14 1.348(5)
N4 C15 1.450(5)
N5 C24 1.327(5)
N5 N6 1.361(5)
N6 C26 1.349(5)
N6 C30 1.453(5)
N7 C27 1.334(4)
N7 N8 1.360(4)
N8 C29 1.357(4)
N8 C30 1.452(4)
C1 C2 1.405(7)
C1 C8 1.513(8)
C1 H1 1.0000
C2 C3 1.508(7)
C2 H2 1.0000
C3 C4 1.477(8)
C3 H3A 0.9900
C3 H3B 0.9900
C4 C5 1.521(7)
C4 H4A 0.9900
C4 H4B 0.9900
C5 C6 1.405(6)
C5 H5 1.0000
C6 C7 1.516(7)
C6 H6 1.0000
C7 C8 1.497(8)
C7 H7A 0.9900
C7 H7B 0.9900
C8 H8A 0.9900
C8 H8B 0.9900
C9 C10 1.389(6)
C9 H9 0.9500
C10 C11 1.350(6)
C10 H10 0.9500
C11 H11 0.9500
C12 C13 1.385(7)
C12 H12 0.9500
C13 C14 1.370(7)
C13 H13 0.9500
C14 H14 0.9500
C15 C31 1.525(5)
C15 H15 1.0000
C24 C25 1.380(7)
C24 H24 0.9500
C25 C26 1.365(8)
C25 H25 0.9500
C26 H26 0.9500
C27 C28 1.385(6)
C27 H27 0.9500
C28 C29 1.371(5)
C28 H28 0.9500
C29 H29 0.9500
C30 C33 1.529(5)
C30 H30 1.0000
C31 C36 1.388(5)
C31 C32 1.396(5)
C32 C33 1.381(5)
C32 H32 0.9500
C33 C34 1.387(5)
C34 C35 1.391(5)
C34 H34 0.9500
C35 C36 1.385(5)
C35 H35 0.9500
C36 H36 0.9500
B1 C61 1.638(5)
B1 C53 1.640(5)
B1 C45 1.653(5)
B1 C37 1.654(5)
F1 C43 1.312(5)
F2 C43 1.321(5)
F3 C43 1.283(5)
F4 C44 1.338(5)
F5 C44 1.338(5)
F6 C44 1.316(5)
C51 F8 1.308(3)
C51 F7 1.308(3)
C51 F9 1.308(3)
C51 C47 1.502(6)
C51A F9A 1.308(3)
C51A F7A 1.308(3)
C51A F8A 1.308(3)
C51A C47 1.502(6)
C52 F10 1.307(3)
C52 F11 1.307(3)
C52 F12 1.307(3)
C52 C49 1.492(6)
C52A F12A 1.307(3)
C52A F11A 1.307(3)
C52A F10A 1.307(3)
C52A C49 1.492(6)
F13 C59 1.327(5)
F14 C59 1.326(5)
F15 C59 1.309(5)
F16 C60 1.339(5)
F17 C60 1.323(5)
F18 C60 1.319(5)
F19 C67 1.290(3)
F20 C67 1.290(3)
F21 C67 1.290(3)
F19A C67 1.290(3)
F20A C67 1.290(3)
F21A C67 1.290(3)
F22 C68 1.322(5)
F23 C68 1.325(5)
F24 C68 1.308(5)
C37 C38 1.397(5)
C37 C42 1.405(5)
C38 C39 1.387(5)
C38 H38 0.9500
C39 C40 1.390(5)
C39 C43 1.505(5)
C40 C41 1.381(5)
C40 H40 0.9500
C41 C42 1.402(5)
C41 C44 1.496(5)
C42 H42 0.9500
C45 C46 1.396(5)
C45 C50 1.400(5)
C46 C47 1.392(5)
C46 H46 0.9500
C47 C48 1.381(6)
C48 C49 1.381(6)
C48 H48 0.9500
C49 C50 1.389(5)
C50 H50 0.9500
C53 C58 1.396(5)
C53 C54 1.402(5)
C54 C55 1.397(5)
C54 H54 0.9500
C55 C56 1.395(5)
C55 C59 1.489(5)
C56 C57 1.377(5)
C56 H56 0.9500
C57 C58 1.394(5)
C57 C60 1.493(5)
C58 H58 0.9500
C61 C62 1.400(5)
C61 C66 1.401(5)
C62 C63 1.395(5)
C62 H62 0.9500
C63 C64 1.380(5)
C63 C67 1.495(5)
C64 C65 1.385(5)
C64 H64 0.9500
C65 C66 1.389(5)
C65 C68 1.500(5)
C66 H66 0.9500
B2 C77 1.638(5)
B2 C93 1.638(5)
B2 C85 1.642(5)
B2 C69 1.647(5)
C75 F26 1.304(3)
C75 F25 1.304(3)
C75 F27 1.304(3)
C75 C71 1.490(6)
C75A F27A 1.304(3)
C75A F25A 1.304(3)
C75A F26A 1.304(3)
C75A C71 1.490(6)
F28 C76 1.335(5)
F29 C76 1.304(6)
F30 C76 1.315(6)
F31 C83 1.335(6)
F32 C83 1.299(5)
F33 C83 1.290(6)
F34 C84 1.324(5)
F35 C84 1.341(5)
F36 C84 1.325(5)
F37 C91 1.347(5)
F38 C91 1.325(5)
F39 C91 1.317(5)
F40 C92 1.309(3)
F41 C92 1.309(3)
F42 C92 1.309(3)
F40A C92 1.309(3)
F41A C92 1.309(3)
F42A C92 1.309(3)
F43 C99 1.322(5)
F44 C99 1.330(5)
F45 C99 1.337(5)
F46 C100 1.324(5)
F47 C100 1.292(5)
F48 C100 1.325(5)
C69 C74 1.395(5)
C69 C70 1.401(5)
C70 C71 1.393(5)
C70 H70 0.9500
C71 C72 1.378(5)
C72 C73 1.382(5)
C72 H72 0.9500
C73 C74 1.391(5)
C73 C76 1.491(5)
C74 H74 0.9500
C77 C78 1.390(5)
C77 C82 1.407(5)
C78 C79 1.398(5)
C78 H78 0.9500
C79 C80 1.378(6)
C79 C83 1.490(6)
C80 C81 1.394(5)
C80 H80 0.9500
C81 C82 1.373(5)
C81 C84 1.500(5)
C82 H82 0.9500
C85 C86 1.398(4)
C85 C90 1.399(5)
C86 C87 1.390(5)
C86 H86 0.9500
C87 C88 1.382(5)
C87 C91 1.489(5)
C88 C89 1.390(5)
C88 H88 0.9500
C89 C90 1.393(5)
C89 C92 1.481(5)
C90 H90 0.9500
C93 C94 1.393(5)
C93 C98 1.405(5)
C94 C95 1.381(5)
C94 H94 0.9500
C95 C96 1.393(5)
C95 C99 1.499(5)
C96 C97 1.381(5)
C96 H96 0.9500
C97 C98 1.389(5)
C97 C100 1.499(5)
C98 H98 0.9500
Cl1A C1A 1.709(10)
C1A Cl2A 1.709(10)
C1A H1A 0.9900
C1A H1B 0.9900
Cl1B C1B 1.709(10)
C1B Cl2B 1.709(10)
C1B H1C 0.9900
C1B H1D 0.9900
Cl1C C1C 1.709(10)
C1C Cl2C 1.709(10)
C1C H1E 0.9900
C1C H1F 0.9900

loop_
_geom_torsion_atom_site_label_1
_geom_torsion_atom_site_label_2
_geom_torsion_atom_site_label_3
_geom_torsion_atom_site_label_4
_geom_torsion
N7 Ir2 C16 C17 -96.2(2)
N5 Ir2 C16 C17 -179.7(4)
C21 Ir2 C16 C17 107.8(3)
C20 Ir2 C16 C17 71.3(3)
N7 Ir2 C16 C23 130.8(5)
N5 Ir2 C16 C23 47.3(8)
C21 Ir2 C16 C23 -25.2(5)
C17 Ir2 C16 C23 -133.0(6)
C20 Ir2 C16 C23 -61.6(6)
C23 C16 C17 C18 -14.4(12)
Ir2 C16 C17 C18 -113.0(7)
C23 C16 C17 Ir2 98.6(8)
N7 Ir2 C17 C16 86.1(2)
N5 Ir2 C17 C16 179.7(4)
C21 Ir2 C17 C16 -70.6(3)
C20 Ir2 C17 C16 -106.8(3)
N7 Ir2 C17 C18 -167.1(10)
N5 Ir2 C17 C18 -73.5(11)
C21 Ir2 C17 C18 36.2(10)
C16 Ir2 C17 C18 106.8(10)
C20 Ir2 C17 C18 0.0(10)
C16 C17 C18 C19 99.1(13)
Ir2 C17 C18 C19 19.6(18)
C17 C18 C19 C20 -40.1(19)
C18 C19 C20 C21 -36.0(17)
C18 C19 C20 Ir2 41.4(15)
N7 Ir2 C20 C21 -177.7(5)
N5 Ir2 C20 C21 -89.8(2)
C16 Ir2 C20 C21 71.3(3)
C17 Ir2 C20 C21 108.3(3)
N7 Ir2 C20 C19 53.9(11)
N5 Ir2 C20 C19 141.8(8)
C21 Ir2 C20 C19 -128.4(8)
C16 Ir2 C20 C19 -57.1(8)
C17 Ir2 C20 C19 -20.1(8)
C19 C20 C21 C22 -13.7(12)
Ir2 C20 C21 C22 -108.0(7)
C19 C20 C21 Ir2 94.3(9)
N7 Ir2 C21 C20 178.8(3)
N5 Ir2 C21 C20 92.2(3)
C16 Ir2 C21 C20 -106.9(3)
C17 Ir2 C21 C20 -70.1(3)
N7 Ir2 C21 C22 -69.4(9)
N5 Ir2 C21 C22 -156.0(9)
C16 Ir2 C21 C22 4.9(9)
C17 Ir2 C21 C22 41.7(9)
C20 Ir2 C21 C22 111.8(9)
C20 C21 C22 C23 96.7(12)
Ir2 C21 C22 C23 16.3(15)
C17 C16 C23 C22 -40.9(13)
Ir2 C16 C23 C22 41.2(10)
C21 C22 C23 C16 -37.3(15)
N3 Ir1 N1 C9 145.0(3)
C1 Ir1 N1 C9 55.8(7)
C6 Ir1 N1 C9 -19.6(4)
C5 Ir1 N1 C9 -58.0(4)
C2 Ir1 N1 C9 -124.7(5)
N3 Ir1 N1 N2 -31.4(2)
C1 Ir1 N1 N2 -120.7(5)
C6 Ir1 N1 N2 164.0(3)
C5 Ir1 N1 N2 125.6(3)
C2 Ir1 N1 N2 58.9(6)
C9 N1 N2 C11 0.9(4)
Ir1 N1 N2 C11 178.2(2)
C9 N1 N2 C15 174.9(3)
Ir1 N1 N2 C15 -7.8(4)
N1 Ir1 N3 C12 -142.8(4)
C1 Ir1 N3 C12 19.5(4)
C6 Ir1 N3 C12 -48.8(8)
C5 Ir1 N3 C12 134.0(5)
C2 Ir1 N3 C12 58.2(4)
N1 Ir1 N3 N4 30.5(3)
C1 Ir1 N3 N4 -167.3(3)
C6 Ir1 N3 N4 124.5(5)
C5 Ir1 N3 N4 -52.7(5)
C2 Ir1 N3 N4 -128.6(3)
C12 N3 N4 C14 -1.0(4)
Ir1 N3 N4 C14 -176.0(3)
C12 N3 N4 C15 -175.2(3)
Ir1 N3 N4 C15 9.8(4)
N7 Ir2 N5 C24 141.9(4)
C21 Ir2 N5 C24 -63.1(4)
C16 Ir2 N5 C24 -133.7(5)
C17 Ir2 N5 C24 46.9(7)
C20 Ir2 N5 C24 -24.7(4)
N7 Ir2 N5 N6 -31.9(3)
C21 Ir2 N5 N6 123.1(3)
C16 Ir2 N5 N6 52.4(5)
C17 Ir2 N5 N6 -126.9(4)
C20 Ir2 N5 N6 161.4(3)
C24 N5 N6 C26 1.3(4)
Ir2 N5 N6 C26 176.6(3)
C24 N5 N6 C30 175.0(3)
Ir2 N5 N6 C30 -9.7(4)
N5 Ir2 N7 C27 -138.1(4)
C21 Ir2 N7 C27 134.0(4)
C16 Ir2 N7 C27 61.9(4)
C17 Ir2 N7 C27 23.1(4)
C20 Ir2 N7 C27 -49.3(8)
N5 Ir2 N7 N8 33.6(2)
C21 Ir2 N7 N8 -54.3(4)
C16 Ir2 N7 N8 -126.5(3)
C17 Ir2 N7 N8 -165.3(3)
C20 Ir2 N7 N8 122.3(6)
C27 N7 N8 C29 -1.4(4)
Ir2 N7 N8 C29 -175.1(2)
C27 N7 N8 C30 180.0(3)
Ir2 N7 N8 C30 6.2(4)
N1 Ir1 C1 C2 179.7(4)
N3 Ir1 C1 C2 91.5(3)
C6 Ir1 C1 C2 -102.9(3)
C5 Ir1 C1 C2 -67.4(3)
N1 Ir1 C1 C8 -58.3(7)
N3 Ir1 C1 C8 -146.6(4)
C6 Ir1 C1 C8 19.0(4)
C5 Ir1 C1 C8 54.5(4)
C2 Ir1 C1 C8 121.9(5)
C8 C1 C2 C3 1.0(7)
Ir1 C1 C2 C3 104.6(4)
C8 C1 C2 Ir1 -103.6(5)
N1 Ir1 C2 C1 -179.8(4)
N3 Ir1 C2 C1 -90.7(3)
C6 Ir1 C2 C1 74.6(3)
C5 Ir1 C2 C1 112.0(3)
N1 Ir1 C2 C3 62.1(7)
N3 Ir1 C2 C3 151.1(4)
C1 Ir1 C2 C3 -118.2(6)
C6 Ir1 C2 C3 -43.6(4)
C5 Ir1 C2 C3 -6.2(4)
C1 C2 C3 C4 -88.6(7)
Ir1 C2 C3 C4 -8.7(7)
C2 C3 C4 C5 25.6(8)
C3 C4 C5 C6 50.6(7)
C3 C4 C5 Ir1 -29.9(6)
N1 Ir1 C5 C6 96.4(3)
N3 Ir1 C5 C6 178.8(3)
C1 Ir1 C5 C6 -67.3(3)
C2 Ir1 C5 C6 -103.0(3)
N1 Ir1 C5 C4 -141.4(4)
N3 Ir1 C5 C4 -59.0(6)
C1 Ir1 C5 C4 54.9(4)
C6 Ir1 C5 C4 122.2(5)
C2 Ir1 C5 C4 19.2(4)
C4 C5 C6 C7 4.1(7)
Ir1 C5 C6 C7 105.9(4)
C4 C5 C6 Ir1 -101.8(4)
N1 Ir1 C6 C5 -85.3(3)
N3 Ir1 C6 C5 -178.2(5)
C1 Ir1 C6 C5 112.1(3)
C2 Ir1 C6 C5 74.5(3)
N1 Ir1 C6 C7 155.1(4)
N3 Ir1 C6 C7 62.2(7)
C1 Ir1 C6 C7 -7.6(4)
C5 Ir1 C6 C7 -119.6(5)
C2 Ir1 C6 C7 -45.1(4)
C5 C6 C7 C8 -87.5(6)
Ir1 C6 C7 C8 -5.6(6)
C6 C7 C8 C1 22.0(8)
C2 C1 C8 C7 54.2(7)
Ir1 C1 C8 C7 -28.0(6)
N2 N1 C9 C10 -0.6(4)
Ir1 N1 C9 C10 -177.4(3)
N1 C9 C10 C11 0.2(5)
C9 C10 C11 N2 0.4(5)
N1 N2 C11 C10 -0.8(4)
C15 N2 C11 C10 -174.1(3)
N4 N3 C12 C13 1.0(5)
Ir1 N3 C12 C13 175.0(3)
N3 C12 C13 C14 -0.6(6)
N3 N4 C14 C13 0.7(5)
C15 N4 C14 C13 174.4(4)
C12 C13 C14 N4 -0.1(5)
N1 N2 C15 N4 61.9(4)
C11 N2 C15 N4 -125.3(4)
N1 N2 C15 C31 -64.5(4)
C11 N2 C15 C31 108.3(4)
N3 N4 C15 N2 -63.0(4)
C14 N4 C15 N2 123.7(4)
N3 N4 C15 C31 63.7(4)
C14 N4 C15 C31 -109.6(4)
N6 N5 C24 C25 -1.1(5)
Ir2 N5 C24 C25 -175.6(3)
N5 C24 C25 C26 0.6(6)
N5 N6 C26 C25 -0.9(5)
C30 N6 C26 C25 -173.9(4)
C24 C25 C26 N6 0.2(6)
N8 N7 C27 C28 1.0(4)
Ir2 N7 C27 C28 173.5(3)
N7 C27 C28 C29 -0.3(4)
N7 N8 C29 C28 1.2(4)
C30 N8 C29 C28 179.7(3)
C27 C28 C29 N8 -0.5(4)
C29 N8 C30 N6 120.0(4)
N7 N8 C30 N6 -61.6(4)
C29 N8 C30 C33 -115.5(4)
N7 N8 C30 C33 62.9(4)
C26 N6 C30 N8 -124.1(4)
N5 N6 C30 N8 63.4(4)
C26 N6 C30 C33 110.3(4)
N5 N6 C30 C33 -62.2(4)
N2 C15 C31 C36 152.2(3)
N4 C15 C31 C36 27.1(5)
N2 C15 C31 C32 -33.7(5)
N4 C15 C31 C32 -158.7(3)
C36 C31 C32 C33 1.6(5)
C15 C31 C32 C33 -172.7(3)
C31 C32 C33 C34 -1.7(5)
C31 C32 C33 C30 -176.9(3)
N8 C30 C33 C32 -149.3(3)
N6 C30 C33 C32 -26.1(5)
N8 C30 C33 C34 35.4(5)
N6 C30 C33 C34 158.7(3)
C32 C33 C34 C35 0.7(6)
C30 C33 C34 C35 176.0(4)
C33 C34 C35 C36 0.3(6)
C34 C35 C36 C31 -0.4(6)
C32 C31 C36 C35 -0.5(6)
C15 C31 C36 C35 173.6(4)
C61 B1 C37 C38 84.0(4)
C53 B1 C37 C38 -157.2(3)
C45 B1 C37 C38 -36.7(4)
C61 B1 C37 C42 -90.7(3)
C53 B1 C37 C42 28.1(4)
C45 B1 C37 C42 148.5(3)
C42 C37 C38 C39 -1.7(5)
B1 C37 C38 C39 -176.7(3)
C37 C38 C39 C40 0.9(5)
C37 C38 C39 C43 -179.0(3)
C38 C39 C40 C41 0.4(5)
C43 C39 C40 C41 -179.7(3)
C39 C40 C41 C42 -0.9(5)
C39 C40 C41 C44 175.8(3)
C40 C41 C42 C37 0.1(5)
C44 C41 C42 C37 -176.6(3)
C38 C37 C42 C41 1.2(5)
B1 C37 C42 C41 176.3(3)
C38 C39 C43 F3 104.0(5)
C40 C39 C43 F3 -76.0(5)
C38 C39 C43 F1 -19.3(6)
C40 C39 C43 F1 160.7(4)
C38 C39 C43 F2 -135.4(4)
C40 C39 C43 F2 44.7(5)
C40 C41 C44 F6 25.7(6)
C42 C41 C44 F6 -157.6(4)
C40 C41 C44 F5 149.5(3)
C42 C41 C44 F5 -33.8(5)
C40 C41 C44 F4 -94.2(4)
C42 C41 C44 F4 82.5(4)
C61 B1 C45 C46 146.9(3)
C53 B1 C45 C46 26.8(4)
C37 B1 C45 C46 -94.5(4)
C61 B1 C45 C50 -38.7(4)
C53 B1 C45 C50 -158.8(3)
C37 B1 C45 C50 79.9(4)
C50 C45 C46 C47 -2.9(5)
B1 C45 C46 C47 171.8(3)
C45 C46 C47 C48 2.1(6)
C45 C46 C47 C51A -168.2(5)
C45 C46 C47 C51 177.9(4)
F9A C51A C47 C48 -113.1(9)
F7A C51A C47 C48 10.9(13)
F8A C51A C47 C48 130.7(11)
F9A C51A C47 C46 57.2(10)
F7A C51A C47 C46 -178.8(10)
F8A C51A C47 C46 -59.1(12)
F9A C51A C47 C51 173(3)
F7A C51A C47 C51 -63(2)
F8A C51A C47 C51 56(2)
F8 C51 C47 C48 -59.2(8)
F7 C51 C47 C48 179.3(7)
F9 C51 C47 C48 59.3(7)
F8 C51 C47 C46 124.9(7)
F7 C51 C47 C46 3.4(8)
F9 C51 C47 C46 -116.7(6)
F8 C51 C47 C51A 53(2)
F7 C51 C47 C51A -68(2)
F9 C51 C47 C51A 172(3)
C46 C47 C48 C49 -0.1(6)
C51A C47 C48 C49 169.9(5)
C51 C47 C48 C49 -176.1(4)
C47 C48 C49 C50 -1.0(6)
C47 C48 C49 C52A -178.7(10)
C47 C48 C49 C52 179.8(4)
F12A C52A C49 C48 179(2)
F11A C52A C49 C48 61(2)
F10A C52A C49 C48 -58(2)
F12A C52A C49 C50 1(3)
F11A C52A C49 C50 -116(2)
F10A C52A C49 C50 124(3)
F12A C52A C49 C52 -20(12)
F11A C52A C49 C52 -137(14)
F10A C52A C49 C52 103(13)
F10 C52 C49 C48 122.4(7)
F11 C52 C49 C48 -117.5(7)
F12 C52 C49 C48 1.6(8)
F10 C52 C49 C50 -56.9(7)
F11 C52 C49 C50 63.2(7)
F12 C52 C49 C50 -177.7(6)
F10 C52 C49 C52A 103(13)
F11 C52 C49 C52A -137(14)
F12 C52 C49 C52A -18(13)
C48 C49 C50 C45 0.0(6)
C52A C49 C50 C45 177.7(10)
C52 C49 C50 C45 179.3(4)
C46 C45 C50 C49 1.8(5)
B1 C45 C50 C49 -172.9(3)
C61 B1 C53 C58 -19.8(4)
C45 B1 C53 C58 102.3(4)
C37 B1 C53 C58 -138.7(3)
C61 B1 C53 C54 159.7(3)
C45 B1 C53 C54 -78.2(4)
C37 B1 C53 C54 40.9(4)
C58 C53 C54 C55 -0.7(5)
B1 C53 C54 C55 179.8(3)
C53 C54 C55 C56 0.4(5)
C53 C54 C55 C59 176.7(3)
C54 C55 C56 C57 0.3(5)
C59 C55 C56 C57 -176.1(3)
C55 C56 C57 C58 -0.5(5)
C55 C56 C57 C60 177.8(3)
C56 C57 C58 C53 0.2(5)
C60 C57 C58 C53 -178.2(3)
C54 C53 C58 C57 0.4(5)
B1 C53 C58 C57 179.9(3)
C56 C55 C59 F15 -39.3(5)
C54 C55 C59 F15 144.3(4)
C56 C55 C59 F14 80.8(5)
C54 C55 C59 F14 -95.6(5)
C56 C55 C59 F13 -161.7(4)
C54 C55 C59 F13 22.0(5)
C56 C57 C60 F18 -108.0(4)
C58 C57 C60 F18 70.4(5)
C56 C57 C60 F17 130.9(4)
C58 C57 C60 F17 -50.6(5)
C56 C57 C60 F16 11.9(5)
C58 C57 C60 F16 -169.7(3)
C53 B1 C61 C62 -86.5(4)
C45 B1 C61 C62 152.4(3)
C37 B1 C61 C62 34.2(4)
C53 B1 C61 C66 88.0(4)
C45 B1 C61 C66 -33.1(4)
C37 B1 C61 C66 -151.2(3)
C66 C61 C62 C63 -0.2(5)
B1 C61 C62 C63 174.7(3)
C61 C62 C63 C64 0.8(6)
C61 C62 C63 C67 -178.4(3)
C62 C63 C64 C65 -1.5(5)
C67 C63 C64 C65 177.6(3)
C63 C64 C65 C66 1.7(5)
C63 C64 C65 C68 -177.8(3)
C64 C65 C66 C61 -1.2(5)
C68 C65 C66 C61 178.3(3)
C62 C61 C66 C65 0.4(5)
B1 C61 C66 C65 -174.4(3)
C64 C63 C67 F21 103.5(10)
C62 C63 C67 F21 -77.3(10)
C64 C63 C67 F21A -78.2(9)
C62 C63 C67 F21A 101.0(9)
C64 C63 C67 F19 -138.2(10)
C62 C63 C67 F19 40.9(11)
C64 C63 C67 F19A 43.6(10)
C62 C63 C67 F19A -137.3(9)
C64 C63 C67 F20 -16.4(13)
C62 C63 C67 F20 162.7(13)
C64 C63 C67 F20A 160.9(11)
C62 C63 C67 F20A -19.9(11)
C64 C65 C68 F24 -160.4(4)
C66 C65 C68 F24 20.1(6)
C64 C65 C68 F22 78.1(5)
C66 C65 C68 F22 -101.4(4)
C64 C65 C68 F23 -40.0(5)
C66 C65 C68 F23 140.5(4)
C77 B2 C69 C74 -35.0(4)
C93 B2 C69 C74 -154.1(3)
C85 B2 C69 C74 86.2(4)
C77 B2 C69 C70 153.8(3)
C93 B2 C69 C70 34.7(4)
C85 B2 C69 C70 -85.0(4)
C74 C69 C70 C71 -1.2(5)
B2 C69 C70 C71 170.7(3)
C69 C70 C71 C72 2.5(6)
C69 C70 C71 C75A 178.9(6)
C69 C70 C71 C75 -175.5(3)
F27A C75A C71 C72 10.8(19)
F25A C75A C71 C72 135.7(14)
F26A C75A C71 C72 -111.3(16)
F27A C75A C71 C70 -165.6(18)
F25A C75A C71 C70 -40.7(16)
F26A C75A C71 C70 72.3(18)
F27A C75A C71 C75 85(6)
F25A C75A C71 C75 -150(6)
F26A C75A C71 C75 -37(6)
F26 C75 C71 C72 79.0(8)
F25 C75 C71 C72 -39.8(8)
F27 C75 C71 C72 -158.7(7)
F26 C75 C71 C70 -102.9(8)
F25 C75 C71 C70 138.2(6)
F27 C75 C71 C70 19.3(8)
F26 C75 C71 C75A -29(6)
F25 C75 C71 C75A -148(6)
F27 C75 C71 C75A 93(6)
C70 C71 C72 C73 -1.7(6)
C75A C71 C72 C73 -178.0(6)
C75 C71 C72 C73 176.3(4)
C71 C72 C73 C74 -0.4(6)
C71 C72 C73 C76 178.2(4)
C72 C73 C74 C69 1.7(6)
C76 C73 C74 C69 -176.9(4)
C70 C69 C74 C73 -0.9(5)
B2 C69 C74 C73 -172.5(3)
C72 C73 C76 F29 -68.6(6)
C74 C73 C76 F29 110.0(5)
C72 C73 C76 F30 168.4(4)
C74 C73 C76 F30 -13.0(6)
C72 C73 C76 F28 49.9(6)
C74 C73 C76 F28 -131.4(4)
C93 B2 C77 C78 91.8(4)
C85 B2 C77 C78 -144.5(3)
C69 B2 C77 C78 -29.2(5)
C93 B2 C77 C82 -84.3(4)
C85 B2 C77 C82 39.3(4)
C69 B2 C77 C82 154.6(3)
C82 C77 C78 C79 -1.0(5)
B2 C77 C78 C79 -177.4(3)
C77 C78 C79 C80 0.1(6)
C77 C78 C79 C83 180.0(4)
C78 C79 C80 C81 0.6(6)
C83 C79 C80 C81 -179.2(4)
C79 C80 C81 C82 -0.5(6)
C79 C80 C81 C84 179.8(4)
C80 C81 C82 C77 -0.5(6)
C84 C81 C82 C77 179.3(3)
C78 C77 C82 C81 1.2(5)
B2 C77 C82 C81 177.7(3)
C80 C79 C83 F33 -9.2(7)
C78 C79 C83 F33 171.0(5)
C80 C79 C83 F32 -135.4(5)
C78 C79 C83 F32 44.7(6)
C80 C79 C83 F31 107.3(5)
C78 C79 C83 F31 -72.5(5)
C82 C81 C84 F34 -130.3(4)
C80 C81 C84 F34 49.5(5)
C82 C81 C84 F36 -8.3(6)
C80 C81 C84 F36 171.4(4)
C82 C81 C84 F35 110.8(4)
C80 C81 C84 F35 -69.5(5)
C77 B2 C85 C86 -162.2(3)
C93 B2 C85 C86 -42.0(4)
C69 B2 C85 C86 75.9(4)
C77 B2 C85 C90 25.1(4)
C93 B2 C85 C90 145.3(3)
C69 B2 C85 C90 -96.8(4)
C90 C85 C86 C87 -1.1(5)
B2 C85 C86 C87 -174.4(3)
C85 C86 C87 C88 0.2(5)
C85 C86 C87 C91 -178.8(3)
C86 C87 C88 C89 0.4(5)
C91 C87 C88 C89 179.3(3)
C87 C88 C89 C90 0.1(5)
C87 C88 C89 C92 -179.2(3)
C88 C89 C90 C85 -1.1(5)
C92 C89 C90 C85 178.2(3)
C86 C85 C90 C89 1.5(5)
B2 C85 C90 C89 174.7(3)
C88 C87 C91 F39 23.4(5)
C86 C87 C91 F39 -157.7(3)
C88 C87 C91 F38 -99.9(4)
C86 C87 C91 F38 79.1(5)
C88 C87 C91 F37 143.1(4)
C86 C87 C91 F37 -37.9(5)
C88 C89 C92 F42 135.9(6)
C90 C89 C92 F42 -43.4(6)
C88 C89 C92 F42A -38(3)
C90 C89 C92 F42A 142(3)
C88 C89 C92 F40A -159.2(19)
C90 C89 C92 F40A 21.5(19)
C88 C89 C92 F41A 85.8(17)
C90 C89 C92 F41A -93.5(17)
C88 C89 C92 F41 -103.3(5)
C90 C89 C92 F41 77.4(5)
C88 C89 C92 F40 16.1(5)
C90 C89 C92 F40 -163.1(4)
C77 B2 C93 C94 -76.6(4)
C85 B2 C93 C94 159.9(3)
C69 B2 C93 C94 46.7(4)
C77 B2 C93 C98 102.8(3)
C85 B2 C93 C98 -20.7(4)
C69 B2 C93 C98 -133.9(3)
C98 C93 C94 C95 0.2(5)
B2 C93 C94 C95 179.6(3)
C93 C94 C95 C96 1.4(5)
C93 C94 C95 C99 177.2(3)
C94 C95 C96 C97 -0.9(5)
C99 C95 C96 C97 -176.8(3)
C95 C96 C97 C98 -1.2(5)
C95 C96 C97 C100 176.4(3)
C96 C97 C98 C93 2.9(5)
C100 C97 C98 C93 -174.7(3)
C94 C93 C98 C97 -2.3(5)
B2 C93 C98 C97 178.3(3)
C94 C95 C99 F43 141.2(4)
C96 C95 C99 F43 -42.9(5)
C94 C95 C99 F44 -98.0(4)
C96 C95 C99 F44 77.9(4)
C94 C95 C99 F45 20.6(5)
C96 C95 C99 F45 -163.5(3)
C96 C97 C100 F47 80.8(5)
C98 C97 C100 F47 -101.5(5)
C96 C97 C100 F46 -41.0(5)
C98 C97 C100 F46 136.6(4)
C96 C97 C100 F48 -157.6(4)
C98 C97 C100 F48 20.1(5)
